data_2229223
loop_
_publ_author_name
'Pojarov\'a, Michaela'
'Du\<sek, Michal'
'Budka, Jan'
'C\'isa\<rov\'a, Ivana'
'Makrl\'ik, Emanuel'

_publ_section_title
;
 5,11,17,23,29-Penta-<i>tert</i>-butyl-31,32,33,34,35-pentapropoxycalix[5]arene
 dichloromethane hemisolvate
;
_journal_coeditor_code SJ5077
_journal_issue 2
_journal_name_full 'Acta Crystallographica Section E'
_journal_page_first o296
_journal_page_last o297
_journal_paper_doi 10.1107/S1600536811000456
_journal_volume 67
_journal_year 2011
_chemical_formula_iupac 'C70 H100 O5, 0.5C H2 Cl2'
_chemical_formula_moiety 'C70 H100 O5, 0.5(C H2 Cl2)'
_chemical_formula_sum 'C70.5 H101 Cl O5'
_chemical_formula_weight 1064.03
_chemical_name_systematic
;
5,11,17,23,29-Penta-<i>tert</i>-butyl-31,32,33,34,35-pentapropoxycalix[5]arene
dichloromethane hemisolvate
;
_space_group_IT_number 14
_symmetry_cell_setting monoclinic
_symmetry_space_group_name_Hall '-P 2ybc'
_symmetry_space_group_name_H-M 'P 1 21/c 1'
_atom_sites_solution_hydrogens geom
_atom_sites_solution_primary direct
_cell_angle_alpha 90
_cell_angle_beta 91.7460(5)
_cell_angle_gamma 90
_cell_formula_units_Z 8
_cell_length_a 12.3740(2)
_cell_length_b 23.9130(2)
_cell_length_c 43.6550(5)
_cell_measurement_reflns_used 390743
_cell_measurement_temperature 150
_cell_measurement_theta_max 24.11
_cell_measurement_theta_min 1.00
_cell_volume 12911.5(3)
_computing_cell_refinement 'CrysAlis PRO (Oxford Diffraction, 2010)'
_computing_data_collection 'CrysAlis PRO (Oxford Diffraction, 2010)'
_computing_data_reduction 'CrysAlis PRO (Oxford Diffraction, 2010)'
_computing_molecular_graphics 'DIAMOND (Brandenburg & Putz, 2005)'
_computing_publication_material 'CRYSTALS (Betteridge <i>et al.</i>, 2003) and publCIF (Westrip, 2010)'
_computing_structure_refinement 'CRYSTALS (Betteridge <i>et al.</i>, 2003)'
_computing_structure_solution 'SIR97 (Altomare <i>et al.</i>, 1999)'
_diffrn_ambient_temperature 150
_diffrn_measured_fraction_theta_full 0.993
_diffrn_measured_fraction_theta_max 0.993
_diffrn_measurement_device Area
_diffrn_measurement_device_type 'Nonius KappaCCD'
_diffrn_measurement_method \w/2\q
_diffrn_radiation_monochromator graphite
_diffrn_radiation_type 'Mo K\a'
_diffrn_radiation_wavelength 0.71073
_diffrn_reflns_av_R_equivalents 0.043
_diffrn_reflns_limit_h_max 14
_diffrn_reflns_limit_h_min -14
_diffrn_reflns_limit_k_max 27
_diffrn_reflns_limit_k_min -27
_diffrn_reflns_limit_l_max 50
_diffrn_reflns_limit_l_min -50
_diffrn_reflns_number 39073
_diffrn_reflns_theta_full 24.105
_diffrn_reflns_theta_max 24.105
_diffrn_reflns_theta_min 1.263
_diffrn_standards_number 0
_exptl_absorpt_coefficient_mu 0.106
_exptl_absorpt_correction_type none
_exptl_crystal_colour colourless
_exptl_crystal_density_diffrn 1.095
_exptl_crystal_density_method 'not measured'
_exptl_crystal_description plate
_exptl_crystal_F_000 4648
_exptl_crystal_size_max 0.45
_exptl_crystal_size_mid 0.23
_exptl_crystal_size_min 0.12
_refine_diff_density_max 1.88
_refine_diff_density_min -1.75
_refine_ls_extinction_method None
_refine_ls_goodness_of_fit_ref 1.0178
_refine_ls_hydrogen_treatment constr
_refine_ls_matrix_type full
_refine_ls_number_parameters 1531
_refine_ls_number_reflns 20282
_refine_ls_number_restraints 220
_refine_ls_R_factor_all 0.1162
_refine_ls_R_factor_gt 0.0737
_refine_ls_shift/su_max 0.0004450
_refine_ls_shift/su_mean 5.2493401
_refine_ls_structure_factor_coef Fsqd
_refine_ls_weighting_details
;
 Method, part 1, Chebychev polynomial, (Watkin, 1994, Prince, 1982)
 [weight] = 1.0/[A~0~*T~0~(x)+A~1~*T~1~(x) ... +A~n-1~]*T~n-1~(x)]
 where A~i~ are the Chebychev coefficients listed below and x= Fcalc/Fmax
 Method = Robust Weighting (Prince, 1982)
 W = [weight] * [1-(deltaF/6*sigmaF)^2^]^2^
 A~i~ are:
 11.5 14.0 3.91
;
_refine_ls_weighting_scheme calc
_refine_ls_wR_factor_all 0.1509
_refine_ls_wR_factor_gt 0.1172
_refine_ls_wR_factor_ref 0.1509
_reflns_number_gt 13395
_reflns_number_total 20282
_reflns_threshold_expression I>2\s(I)
_cod_data_source_file sj5077.cif
_cod_data_source_block I
_cod_original_sg_symbol_H-M 'P 21/c'
_cod_original_formula_sum 'C70.5 H101 Cl1 O5'
_cod_database_code 2229223
_cod_database_fobs_code 2229223

loop_
_symmetry_equiv_pos_as_xyz
x,y,z
-x,-y,-z
-x,y+1/2,-z+1/2
x,-y+1/2,z+1/2

loop_
_atom_site_type_symbol
_atom_site_label
_atom_site_fract_x
_atom_site_fract_y
_atom_site_fract_z
_atom_site_U_iso_or_equiv
_atom_site_adp_type
_atom_site_occupancy
_atom_site_disorder_assembly
_atom_site_disorder_group
Cl Cl1 0.57648(17) 0.44344(8) 0.53618(5) 0.1149 Uani 1.0000 . .
Cl Cl2 0.75149(18) 0.42717(11) 0.49435(7) 0.1499 Uani 1.0000 . .
O O1 0.3168(2) 0.36142(11) 0.61877(6) 0.0385 Uani 1.0000 . .
O O2 0.4804(2) 0.27551(11) 0.70453(6) 0.0369 Uani 1.0000 . .
O O3 0.2037(2) 0.23598(12) 0.73657(7) 0.0465 Uani 1.0000 . .
O O4 -0.0814(2) 0.19447(12) 0.69175(7) 0.0446 Uani 1.0000 . .
O O5 0.0087(2) 0.31590(12) 0.62105(6) 0.0396 Uani 1.0000 . .
O O7 0.4990(2) 0.38058(11) 0.44291(6) 0.0350 Uani 1.0000 . .
O O8 0.44330(19) 0.26652(11) 0.50838(6) 0.0313 Uani 1.0000 . .
O O9 0.21648(19) 0.13254(11) 0.46283(6) 0.0317 Uani 1.0000 . .
O O10 0.2735(2) 0.18753(12) 0.38854(6) 0.0394 Uani 1.0000 . .
C C1 0.0976(3) 0.23706(17) 0.59817(9) 0.0331 Uani 1.0000 . .
C C2 0.1905(3) 0.27406(17) 0.58846(9) 0.0354 Uani 1.0000 . .
C C3 0.2992(3) 0.26365(17) 0.60504(9) 0.0327 Uani 1.0000 . .
C C4 0.3457(3) 0.21050(17) 0.60532(9) 0.0344 Uani 1.0000 . .
C C5 0.4462(3) 0.19915(17) 0.61923(9) 0.0343 Uani 1.0000 . .
C C6 0.4981(3) 0.24336(17) 0.63415(9) 0.0336 Uani 1.0000 . .
C C7 0.4556(3) 0.29704(16) 0.63505(9) 0.0324 Uani 1.0000 . .
C C8 0.5175(3) 0.34373(17) 0.65123(9) 0.0369 Uani 1.0000 . .
C C9 0.4690(3) 0.36604(16) 0.68048(9) 0.0321 Uani 1.0000 . .
C C10 0.4440(3) 0.42264(17) 0.68304(9) 0.0366 Uani 1.0000 . .
C C11 0.3998(3) 0.44602(17) 0.70921(9) 0.0366 Uani 1.0000 . .
C C12 0.3743(3) 0.40857(17) 0.73253(9) 0.0367 Uani 1.0000 . .
C C13 0.3977(3) 0.35146(17) 0.73122(9) 0.0331 Uani 1.0000 . .
C C14 0.3679(3) 0.31298(18) 0.75739(9) 0.0368 Uani 1.0000 . .
C C15 0.2511(3) 0.31707(17) 0.76683(9) 0.0349 Uani 1.0000 . .
C C16 0.2218(3) 0.35663(19) 0.78843(9) 0.0410 Uani 1.0000 . .
C C17 0.1162(3) 0.36135(19) 0.79821(9) 0.0421 Uani 1.0000 . .
C C18 0.0403(3) 0.32465(19) 0.78536(9) 0.0422 Uani 1.0000 . .
C C19 0.0651(3) 0.28482(18) 0.76340(10) 0.0379 Uani 1.0000 . .
C C20 -0.0241(3) 0.24950(19) 0.74867(10) 0.0442 Uani 1.0000 . .
C C21 -0.0819(3) 0.27921(17) 0.72163(10) 0.0368 Uani 1.0000 . .
C C22 -0.1100(3) 0.33538(17) 0.72356(10) 0.0390 Uani 1.0000 . .
C C23 -0.1610(3) 0.36469(18) 0.69960(9) 0.0363 Uani 1.0000 . .
C C24 -0.1785(3) 0.33557(17) 0.67210(9) 0.0355 Uani 1.0000 . .
C C25 -0.1519(3) 0.27880(18) 0.66909(10) 0.0376 Uani 1.0000 . .
C C26 -0.1724(3) 0.2503(2) 0.63880(10) 0.0442 Uani 1.0000 . .
C C27 -0.0753(3) 0.22581(18) 0.62280(9) 0.0366 Uani 1.0000 . .
C C28 -0.0759(3) 0.17028(18) 0.61437(9) 0.0382 Uani 1.0000 . .
C C29 0.0059(3) 0.14613(18) 0.59739(9) 0.0382 Uani 1.0000 . .
C C30 0.0907(3) 0.18102(17) 0.58940(9) 0.0355 Uani 1.0000 . .
C C31 0.3570(3) 0.30688(16) 0.61932(9) 0.0313 Uani 1.0000 . .
C C32 0.4498(3) 0.33161(16) 0.70573(9) 0.0331 Uani 1.0000 . .
C C33 0.1723(3) 0.28035(17) 0.75489(9) 0.0356 Uani 1.0000 . .
C C34 -0.1069(3) 0.25127(17) 0.69434(10) 0.0373 Uani 1.0000 . .
C C35 0.0118(3) 0.25910(17) 0.61450(9) 0.0345 Uani 1.0000 . .
C C39 0.5932(3) 0.2661(2) 0.71254(11) 0.0482 Uani 1.0000 . .
C C40 0.6153(4) 0.2544(2) 0.74556(11) 0.0555 Uani 1.0000 . .
C C41 0.5689(5) 0.1992(2) 0.75635(14) 0.0754 Uani 1.0000 . .
C C42 0.2004(4) 0.2471(2) 0.70448(10) 0.0486 Uani 1.0000 . .
C C43 0.2555(6) 0.2000(3) 0.68780(14) 0.0846 Uani 1.0000 . .
C C44 0.2068(7) 0.1459(3) 0.6895(2) 0.1284 Uani 1.0000 . .
C C45 -0.1665(4) 0.1582(2) 0.70146(14) 0.0657 Uani 1.0000 . .
C C46 -0.1239(5) 0.0991(2) 0.70335(16) 0.0791 Uani 1.0000 . .
C C47 -0.0469(6) 0.0912(3) 0.73034(18) 0.1052 Uani 1.0000 . .
C C48 0.0753(3) 0.33122(17) 0.64732(10) 0.0390 Uani 1.0000 . .
C C49 0.0738(4) 0.39336(19) 0.65105(11) 0.0499 Uani 1.0000 . .
C C50 0.1414(4) 0.4096(3) 0.67903(15) 0.0842 Uani 1.0000 . .
C C51 0.5002(3) 0.14147(18) 0.61738(11) 0.0440 Uani 1.0000 . .
C C52 0.4236(4) 0.09687(19) 0.60426(13) 0.0609 Uani 1.0000 . .
C C53 0.5965(4) 0.1456(2) 0.59599(13) 0.0665 Uani 1.0000 . .
C C54 0.5408(5) 0.1230(2) 0.64941(12) 0.0711 Uani 1.0000 . .
C C55 0.3829(4) 0.50901(18) 0.71227(11) 0.0441 Uani 1.0000 . .
C C56 0.4919(5) 0.5358(2) 0.7190(2) 0.1149 Uani 1.0000 . .
C C57 0.3044(5) 0.5239(2) 0.73684(14) 0.0875 Uani 1.0000 . .
C C58 0.3378(6) 0.5344(2) 0.68244(13) 0.0828 Uani 1.0000 . .
C C59 0.0816(4) 0.4055(2) 0.82133(10) 0.0552 Uani 1.0000 . .
C C60 0.1754(5) 0.4432(3) 0.83163(14) 0.0818 Uani 1.0000 . .
C C61 0.0371(6) 0.3769(3) 0.84946(12) 0.0914 Uani 1.0000 . .
C C62 -0.0046(4) 0.4437(2) 0.80613(12) 0.0727 Uani 1.0000 . .
C C63 -0.1956(3) 0.42560(18) 0.70422(10) 0.0396 Uani 1.0000 . .
C C64 -0.0977(4) 0.46152(19) 0.71482(12) 0.0556 Uani 1.0000 . .
C C65 -0.2798(4) 0.4267(2) 0.72898(11) 0.0547 Uani 1.0000 . .
C C66 -0.2449(4) 0.45182(19) 0.67507(10) 0.0477 Uani 1.0000 . .
C C71 0.6226(5) 0.4543(3) 0.49944(17) 0.0921 Uani 1.0000 . .
C C72 0.4129(3) 0.18398(17) 0.35096(9) 0.0337 Uani 1.0000 . .
C C73 0.3859(3) 0.24204(16) 0.33889(9) 0.0360 Uani 1.0000 . .
C C74 0.4649(3) 0.28711(16) 0.35017(9) 0.0331 Uani 1.0000 . .
C C75 0.5754(3) 0.27735(18) 0.35251(9) 0.0368 Uani 1.0000 . .
C C76 0.6493(3) 0.31754(18) 0.36326(9) 0.0366 Uani 1.0000 . .
C C77 0.6063(3) 0.36744(18) 0.37403(9) 0.0386 Uani 1.0000 . .
C C78 0.4954(3) 0.37921(16) 0.37216(9) 0.0325 Uani 1.0000 . .
C C79 0.4527(3) 0.43374(17) 0.38472(10) 0.0401 Uani 1.0000 . .
C C80 0.3719(3) 0.43022(16) 0.41026(9) 0.0329 Uani 1.0000 . .
C C81 0.2732(3) 0.45755(16) 0.40702(10) 0.0377 Uani 1.0000 . .
C C82 0.1998(3) 0.46128(16) 0.43037(9) 0.0350 Uani 1.0000 . .
C C83 0.2274(3) 0.43444(16) 0.45753(10) 0.0353 Uani 1.0000 . .
C C84 0.3232(3) 0.40413(16) 0.46212(9) 0.0305 Uani 1.0000 . .
C C85 0.3493(3) 0.37538(16) 0.49267(9) 0.0335 Uani 1.0000 . .
C C86 0.2831(3) 0.32317(16) 0.49943(8) 0.0287 Uani 1.0000 . .
C C87 0.1695(3) 0.32567(16) 0.49931(9) 0.0318 Uani 1.0000 . .
C C88 0.1048(3) 0.27963(16) 0.50487(9) 0.0308 Uani 1.0000 . .
C C89 0.1560(3) 0.22889(16) 0.51008(8) 0.0308 Uani 1.0000 . .
C C90 0.2691(3) 0.22374(16) 0.51103(8) 0.0285 Uani 1.0000 . .
C C91 0.3210(3) 0.16770(16) 0.51910(9) 0.0314 Uani 1.0000 . .
C C92 0.3798(3) 0.13757(15) 0.49404(9) 0.0292 Uani 1.0000 . .
C C93 0.4877(3) 0.12282(16) 0.49839(9) 0.0328 Uani 1.0000 . .
C C94 0.5442(3) 0.09268(16) 0.47680(10) 0.0342 Uani 1.0000 . .
C C95 0.4904(3) 0.08084(16) 0.44912(10) 0.0350 Uani 1.0000 . .
C C96 0.3819(3) 0.09491(16) 0.44346(9) 0.0335 Uani 1.0000 . .
C C97 0.3278(3) 0.08105(17) 0.41269(9) 0.0375 Uani 1.0000 . .
C C98 0.3863(3) 0.10652(17) 0.38593(9) 0.0352 Uani 1.0000 . .
C C99 0.4666(3) 0.07706(18) 0.37127(9) 0.0394 Uani 1.0000 . .
C C100 0.5235(3) 0.09963(18) 0.34715(9) 0.0386 Uani 1.0000 . .
C C101 0.4935(3) 0.15263(17) 0.33717(9) 0.0364 Uani 1.0000 . .
C C102 0.4273(3) 0.33965(17) 0.35875(9) 0.0338 Uani 1.0000 . .
C C103 0.3960(3) 0.40346(16) 0.43806(9) 0.0314 Uani 1.0000 . .
C C104 0.3314(3) 0.27171(16) 0.50648(8) 0.0300 Uani 1.0000 . .
C C105 0.3270(3) 0.12129(15) 0.46665(9) 0.0295 Uani 1.0000 . .
C C106 0.3597(3) 0.16010(17) 0.37535(9) 0.0340 Uani 1.0000 . .
C C110 0.5036(3) 0.32053(16) 0.43991(9) 0.0331 Uani 1.0000 . .
C C111 0.6159(3) 0.30165(18) 0.44939(10) 0.0429 Uani 1.0000 . .
C C112 0.6232(4) 0.2383(2) 0.44767(13) 0.0632 Uani 1.0000 . .
C C113 0.4892(3) 0.28464(18) 0.53762(9) 0.0356 Uani 1.0000 . .
C C114 0.6099(3) 0.2761(2) 0.53786(10) 0.0507 Uani 1.0000 . .
C C115 0.6632(3) 0.2964(2) 0.56753(10) 0.0601 Uani 1.0000 . .
C C116 0.1508(3) 0.08509(18) 0.46990(10) 0.0382 Uani 1.0000 . .
C C117 0.0337(3) 0.1005(2) 0.46478(10) 0.0458 Uani 1.0000 . .
C C118 0.0045(4) 0.1146(2) 0.43170(12) 0.0660 Uani 1.0000 . .
C C119 0.3045(3) 0.23067(17) 0.41036(9) 0.0374 Uani 1.0000 . .
C C120 0.2040(3) 0.25435(18) 0.42402(10) 0.0411 Uani 1.0000 . .
C C121 0.1302(4) 0.2835(2) 0.40130(11) 0.0589 Uani 1.0000 . .
C C122 0.7708(3) 0.30570(19) 0.36255(11) 0.0442 Uani 1.0000 . .
C C123 0.8015(4) 0.2962(2) 0.32900(12) 0.0616 Uani 1.0000 . .
C C124 0.8383(4) 0.3538(2) 0.37563(13) 0.0609 Uani 1.0000 . .
C C125 0.7994(4) 0.2530(2) 0.38076(12) 0.0546 Uani 1.0000 . .
C C126 0.0947(3) 0.49451(18) 0.42547(11) 0.0438 Uani 1.0000 . .
C C127 0.1222(4) 0.55546(18) 0.41810(11) 0.0509 Uani 1.0000 . .
C C128 0.0246(4) 0.4942(2) 0.45379(12) 0.0617 Uani 1.0000 . .
C C129 0.0298(4) 0.4691(2) 0.39812(13) 0.0670 Uani 1.0000 . .
C C130 -0.0185(3) 0.28697(17) 0.50565(10) 0.0370 Uani 1.0000 . .
C C131 -0.0611(3) 0.3027(2) 0.47376(11) 0.0600 Uani 1.0000 . .
C C132 -0.0454(3) 0.33372(19) 0.52823(11) 0.0509 Uani 1.0000 . .
C C133 -0.0763(3) 0.23437(19) 0.51616(12) 0.0532 Uani 1.0000 . .
C C134 0.6598(3) 0.07164(18) 0.48388(12) 0.0484 Uani 1.0000 . .
C C135 0.6575(6) 0.0370(3) 0.51548(18) 0.0476 Uani 0.5901 1 1
C C136 0.7090(7) 0.0358(4) 0.4610(2) 0.0596 Uani 0.5901 1 1
C C137 0.7350(6) 0.1218(3) 0.4924(2) 0.0517 Uani 0.5901 1 1
C C335 0.6565(11) 0.0080(5) 0.4800(4) 0.0955 Uani 0.4099 1 2
C C336 0.7242(10) 0.0847(8) 0.4528(3) 0.0975 Uani 0.4099 1 2
C C337 0.7146(12) 0.0991(9) 0.5083(4) 0.1125 Uani 0.4099 1 2
O O6 0.3176(2) 0.35209(12) 0.35529(7) 0.0415 Uani 1.0000 . .
C C107 0.2872(16) 0.3702(12) 0.3248(4) 0.1249 Uani 0.5027 2 1
C C108 0.1665(15) 0.3862(7) 0.3215(5) 0.1379 Uani 0.5027 2 1
C C109 0.1217(16) 0.3326(7) 0.3150(4) 0.1466 Uani 0.5027 2 1
C C207 0.2826(8) 0.3635(7) 0.3245(3) 0.0407 Uani 0.4973 2 2
C C208 0.1594(8) 0.3581(5) 0.3250(3) 0.0586 Uani 0.4973 2 2
C C209 0.1099(9) 0.3696(4) 0.2938(2) 0.0636 Uani 0.4973 2 2
C C138 0.6146(8) 0.0672(3) 0.33234(19) 0.0577 Uani 0.8535 3 1
C C139 0.5640(7) 0.0173(3) 0.3152(2) 0.1007 Uani 0.8535 3 1
C C140 0.6942(6) 0.0454(4) 0.35689(16) 0.0883 Uani 0.8535 3 1
C C141 0.6763(7) 0.1023(4) 0.30980(17) 0.0876 Uani 0.8535 3 1
C C338 0.609(3) 0.0655(14) 0.3296(8) 0.0460 Uani 0.1465 3 2
C C339 0.559(2) 0.0436(12) 0.2993(5) 0.0399 Uani 0.1465 3 2
C C340 0.648(3) 0.0148(12) 0.3481(6) 0.0422 Uani 0.1465 3 2
C C341 0.703(3) 0.1045(14) 0.3230(7) 0.0439 Uani 0.1465 3 2
C C67 0.0038(8) 0.0843(7) 0.5877(3) 0.0350 Uani 0.5917 4 2
C C68 -0.0996(8) 0.0536(5) 0.5973(2) 0.0529 Uani 0.5917 4 2
C C69 0.0100(8) 0.0801(4) 0.5524(2) 0.0561 Uani 0.5917 4 2
C C70 0.1009(8) 0.0532(5) 0.6022(3) 0.0657 Uani 0.5917 4 2
C C267 0.0053(17) 0.0842(12) 0.5897(5) 0.0650 Uani 0.4083 4 1
C C268 -0.1104(14) 0.0634(8) 0.5840(4) 0.0805 Uani 0.4083 4 1
C C269 0.0613(15) 0.0728(7) 0.5598(4) 0.0850 Uani 0.4083 4 1
C C270 0.0613(16) 0.0525(7) 0.6163(4) 0.0847 Uani 0.4083 4 1
C C36 0.3429(9) 0.3941(3) 0.59245(19) 0.0423 Uani 0.7372 5 1
C C37 0.2926(7) 0.4505(3) 0.59579(18) 0.0539 Uani 0.7372 5 1
C C38 0.3076(6) 0.4872(3) 0.56818(15) 0.0600 Uani 0.7372 5 1
C C236 0.326(3) 0.3806(10) 0.5872(5) 0.0432 Uani 0.2628 5 2
C C237 0.2568(16) 0.4308(7) 0.5791(4) 0.0514 Uani 0.2628 5 2
C C238 0.281(2) 0.4777(8) 0.6015(5) 0.0620 Uani 0.2628 5 2
H H21 0.1701 0.3148 0.5916 0.0471 Uiso 1.0000 . .
H H22 0.2013 0.2685 0.5659 0.0474 Uiso 1.0000 . .
H H41 0.3062 0.1796 0.5959 0.0466 Uiso 1.0000 . .
H H61 0.5684 0.2370 0.6444 0.0453 Uiso 1.0000 . .
H H81 0.5922 0.3297 0.6567 0.0501 Uiso 1.0000 . .
H H82 0.5233 0.3760 0.6366 0.0500 Uiso 1.0000 . .
H H101 0.4579 0.4474 0.6656 0.0494 Uiso 1.0000 . .
H H121 0.3373 0.4227 0.7508 0.0494 Uiso 1.0000 . .
H H141 0.4159 0.3227 0.7756 0.0502 Uiso 1.0000 . .
H H142 0.3839 0.2733 0.7511 0.0504 Uiso 1.0000 . .
H H161 0.2777 0.3824 0.7968 0.0556 Uiso 1.0000 . .
H H181 -0.0346 0.3264 0.7922 0.0551 Uiso 1.0000 . .
H H202 -0.0793 0.2406 0.7643 0.0595 Uiso 1.0000 . .
H H201 0.0074 0.2130 0.7414 0.0594 Uiso 1.0000 . .
H H221 -0.0943 0.3554 0.7430 0.0529 Uiso 1.0000 . .
H H241 -0.2099 0.3556 0.6540 0.0495 Uiso 1.0000 . .
H H261 -0.2229 0.2180 0.6423 0.0594 Uiso 1.0000 . .
H H262 -0.2087 0.2777 0.6249 0.0592 Uiso 1.0000 . .
H H281 -0.1373 0.1466 0.6205 0.0522 Uiso 1.0000 . .
H H301 0.1482 0.1654 0.5774 0.0465 Uiso 1.0000 . .
H H392 0.6374 0.3003 0.7063 0.0611 Uiso 1.0000 . .
H H391 0.6167 0.2328 0.7004 0.0615 Uiso 1.0000 . .
H H401 0.5827 0.2860 0.7577 0.0734 Uiso 1.0000 . .
H H402 0.6967 0.2540 0.7498 0.0733 Uiso 1.0000 . .
H H413 0.5874 0.1926 0.7782 0.1181 Uiso 1.0000 . .
H H412 0.4901 0.1984 0.7530 0.1179 Uiso 1.0000 . .
H H411 0.6004 0.1682 0.7440 0.1183 Uiso 1.0000 . .
H H422 0.2395 0.2851 0.7013 0.0648 Uiso 1.0000 . .
H H421 0.1233 0.2516 0.6966 0.0644 Uiso 1.0000 . .
H H431 0.3335 0.1954 0.6964 0.1075 Uiso 1.0000 . .
H H432 0.2590 0.2093 0.6647 0.1077 Uiso 1.0000 . .
H H441 0.2456 0.1187 0.6768 0.1933 Uiso 1.0000 . .
H H443 0.2154 0.1339 0.7120 0.1936 Uiso 1.0000 . .
H H442 0.1308 0.1489 0.6836 0.1932 Uiso 1.0000 . .
H H451 -0.1949 0.1702 0.7221 0.0873 Uiso 1.0000 . .
H H452 -0.2289 0.1603 0.6859 0.0874 Uiso 1.0000 . .
H H462 -0.1853 0.0716 0.7050 0.1030 Uiso 1.0000 . .
H H461 -0.0847 0.0905 0.6840 0.1034 Uiso 1.0000 . .
H H471 -0.0260 0.0517 0.7324 0.1573 Uiso 1.0000 . .
H H473 -0.0833 0.1035 0.7496 0.1573 Uiso 1.0000 . .
H H472 0.0189 0.1144 0.7279 0.1570 Uiso 1.0000 . .
H H481 0.0461 0.3129 0.6664 0.0532 Uiso 1.0000 . .
H H482 0.1509 0.3182 0.6452 0.0526 Uiso 1.0000 . .
H H492 -0.0028 0.4068 0.6531 0.0669 Uiso 1.0000 . .
H H491 0.1045 0.4109 0.6323 0.0677 Uiso 1.0000 . .
H H501 0.1380 0.4503 0.6823 0.1272 Uiso 1.0000 . .
H H502 0.1122 0.3909 0.6976 0.1272 Uiso 1.0000 . .
H H503 0.2169 0.3976 0.6765 0.1273 Uiso 1.0000 . .
H H522 0.4595 0.0603 0.6040 0.0990 Uiso 1.0000 . .
H H521 0.3598 0.0945 0.6172 0.0991 Uiso 1.0000 . .
H H523 0.3998 0.1067 0.5829 0.0991 Uiso 1.0000 . .
H H532 0.6319 0.1093 0.5942 0.1030 Uiso 1.0000 . .
H H531 0.6503 0.1725 0.6043 0.1032 Uiso 1.0000 . .
H H533 0.5716 0.1584 0.5756 0.1034 Uiso 1.0000 . .
H H543 0.5774 0.0864 0.6482 0.1111 Uiso 1.0000 . .
H H542 0.5940 0.1510 0.6580 0.1112 Uiso 1.0000 . .
H H541 0.4795 0.1202 0.6631 0.1110 Uiso 1.0000 . .
H H563 0.4835 0.5766 0.7206 0.1702 Uiso 1.0000 . .
H H562 0.5196 0.5211 0.7389 0.1702 Uiso 1.0000 . .
H H561 0.5416 0.5262 0.7030 0.1702 Uiso 1.0000 . .
H H571 0.2898 0.5640 0.7370 0.1418 Uiso 1.0000 . .
H H572 0.3354 0.5134 0.7571 0.1422 Uiso 1.0000 . .
H H573 0.2357 0.5037 0.7340 0.1421 Uiso 1.0000 . .
H H582 0.3274 0.5745 0.6851 0.1289 Uiso 1.0000 . .
H H581 0.2677 0.5158 0.6766 0.1296 Uiso 1.0000 . .
H H583 0.3889 0.5277 0.6658 0.1293 Uiso 1.0000 . .
H H602 0.1477 0.4714 0.8464 0.1233 Uiso 1.0000 . .
H H601 0.2344 0.4217 0.8419 0.1230 Uiso 1.0000 . .
H H603 0.2055 0.4639 0.8138 0.1233 Uiso 1.0000 . .
H H613 0.0185 0.4051 0.8646 0.1412 Uiso 1.0000 . .
H H612 0.0888 0.3504 0.8580 0.1410 Uiso 1.0000 . .
H H611 -0.0302 0.3561 0.8430 0.1411 Uiso 1.0000 . .
H H623 -0.0245 0.4733 0.8202 0.1209 Uiso 1.0000 . .
H H622 -0.0693 0.4215 0.8000 0.1210 Uiso 1.0000 . .
H H621 0.0231 0.4616 0.7874 0.1215 Uiso 1.0000 . .
H H641 -0.1237 0.4995 0.7203 0.0921 Uiso 1.0000 . .
H H642 -0.0618 0.4447 0.7330 0.0920 Uiso 1.0000 . .
H H643 -0.0455 0.4649 0.6978 0.0924 Uiso 1.0000 . .
H H652 -0.3016 0.4662 0.7327 0.0903 Uiso 1.0000 . .
H H651 -0.2488 0.4111 0.7485 0.0904 Uiso 1.0000 . .
H H653 -0.3437 0.4053 0.7225 0.0900 Uiso 1.0000 . .
H H662 -0.2643 0.4913 0.6790 0.0779 Uiso 1.0000 . .
H H661 -0.3108 0.4313 0.6683 0.0779 Uiso 1.0000 . .
H H663 -0.1920 0.4508 0.6587 0.0783 Uiso 1.0000 . .
H H712 0.6226 0.4954 0.4944 0.1125 Uiso 1.0000 . .
H H711 0.5706 0.4357 0.4836 0.1122 Uiso 1.0000 . .
H H731 0.3118 0.2524 0.3452 0.0471 Uiso 1.0000 . .
H H732 0.3849 0.2406 0.3159 0.0472 Uiso 1.0000 . .
H H751 0.6030 0.2408 0.3464 0.0485 Uiso 1.0000 . .
H H771 0.6540 0.3954 0.3827 0.0513 Uiso 1.0000 . .
H H791 0.5152 0.4568 0.3920 0.0545 Uiso 1.0000 . .
H H792 0.4155 0.4541 0.3669 0.0544 Uiso 1.0000 . .
H H811 0.2562 0.4752 0.3875 0.0513 Uiso 1.0000 . .
H H831 0.1790 0.4374 0.4744 0.0475 Uiso 1.0000 . .
H H851 0.3371 0.4030 0.5096 0.0452 Uiso 1.0000 . .
H H852 0.4294 0.3653 0.4934 0.0450 Uiso 1.0000 . .
H H871 0.1345 0.3615 0.4952 0.0425 Uiso 1.0000 . .
H H891 0.1127 0.1958 0.5130 0.0424 Uiso 1.0000 . .
H H911 0.3753 0.1735 0.5367 0.0441 Uiso 1.0000 . .
H H912 0.2643 0.1423 0.5266 0.0440 Uiso 1.0000 . .
H H931 0.5247 0.1349 0.5174 0.0446 Uiso 1.0000 . .
H H951 0.5289 0.0616 0.4331 0.0476 Uiso 1.0000 . .
H H972 0.2515 0.0952 0.4122 0.0492 Uiso 1.0000 . .
H H971 0.3257 0.0394 0.4099 0.0493 Uiso 1.0000 . .
H H991 0.4843 0.0389 0.3787 0.0513 Uiso 1.0000 . .
H H1011 0.5313 0.1694 0.3198 0.0504 Uiso 1.0000 . .
H H1101 0.4484 0.3033 0.4532 0.0450 Uiso 1.0000 . .
H H1102 0.4855 0.3097 0.4177 0.0449 Uiso 1.0000 . .
H H1112 0.6311 0.3152 0.4710 0.0582 Uiso 1.0000 . .
H H1111 0.6696 0.3195 0.4356 0.0582 Uiso 1.0000 . .
H H1123 0.6962 0.2252 0.4541 0.1011 Uiso 1.0000 . .
H H1122 0.5718 0.2209 0.4616 0.1010 Uiso 1.0000 . .
H H1121 0.6063 0.2242 0.4269 0.1009 Uiso 1.0000 . .
H H1131 0.4553 0.2636 0.5548 0.0497 Uiso 1.0000 . .
H H1132 0.4742 0.3260 0.5406 0.0493 Uiso 1.0000 . .
H H1142 0.6257 0.2347 0.5353 0.0667 Uiso 1.0000 . .
H H1141 0.6397 0.2965 0.5199 0.0662 Uiso 1.0000 . .
H H1153 0.7391 0.2886 0.5680 0.0958 Uiso 1.0000 . .
H H1152 0.6300 0.2784 0.5854 0.0962 Uiso 1.0000 . .
H H1151 0.6523 0.3377 0.5691 0.0963 Uiso 1.0000 . .
H H1161 0.1661 0.0727 0.4925 0.0508 Uiso 1.0000 . .
H H1162 0.1695 0.0535 0.4559 0.0503 Uiso 1.0000 . .
H H1171 0.0177 0.1339 0.4777 0.0607 Uiso 1.0000 . .
H H1172 -0.0147 0.0690 0.4718 0.0605 Uiso 1.0000 . .
H H1182 -0.0724 0.1248 0.4294 0.1040 Uiso 1.0000 . .
H H1181 0.0488 0.1459 0.4249 0.1040 Uiso 1.0000 . .
H H1183 0.0191 0.0821 0.4188 0.1044 Uiso 1.0000 . .
H H1192 0.3539 0.2144 0.4272 0.0504 Uiso 1.0000 . .
H H1191 0.3451 0.2609 0.3994 0.0500 Uiso 1.0000 . .
H H1201 0.2261 0.2824 0.4408 0.0557 Uiso 1.0000 . .
H H1202 0.1647 0.2232 0.4342 0.0554 Uiso 1.0000 . .
H H1212 0.0670 0.2991 0.4113 0.0952 Uiso 1.0000 . .
H H1211 0.1695 0.3145 0.3916 0.0950 Uiso 1.0000 . .
H H1213 0.1071 0.2572 0.3853 0.0952 Uiso 1.0000 . .
H H1232 0.8788 0.2879 0.3280 0.0989 Uiso 1.0000 . .
H H1231 0.7852 0.3303 0.3169 0.0992 Uiso 1.0000 . .
H H1233 0.7585 0.2649 0.3198 0.0994 Uiso 1.0000 . .
H H1241 0.9145 0.3453 0.3737 0.1020 Uiso 1.0000 . .
H H1243 0.8213 0.3600 0.3970 0.1019 Uiso 1.0000 . .
H H1242 0.8214 0.3886 0.3637 0.1020 Uiso 1.0000 . .
H H1251 0.8756 0.2442 0.3787 0.0908 Uiso 1.0000 . .
H H1253 0.7861 0.2599 0.4025 0.0910 Uiso 1.0000 . .
H H1252 0.7551 0.2209 0.3734 0.0911 Uiso 1.0000 . .
H H1271 0.0558 0.5783 0.4160 0.0832 Uiso 1.0000 . .
H H1272 0.1684 0.5712 0.4350 0.0832 Uiso 1.0000 . .
H H1273 0.1629 0.5580 0.3990 0.0831 Uiso 1.0000 . .
H H1282 -0.0423 0.5155 0.4497 0.0959 Uiso 1.0000 . .
H H1281 0.0651 0.5107 0.4716 0.0961 Uiso 1.0000 . .
H H1283 0.0039 0.4555 0.4588 0.0962 Uiso 1.0000 . .
H H1292 -0.0375 0.4898 0.3948 0.1129 Uiso 1.0000 . .
H H1291 0.0121 0.4303 0.4028 0.1131 Uiso 1.0000 . .
H H1293 0.0719 0.4703 0.3793 0.1133 Uiso 1.0000 . .
H H1311 -0.1395 0.3084 0.4733 0.0978 Uiso 1.0000 . .
H H1313 -0.0272 0.3380 0.4671 0.0982 Uiso 1.0000 . .
H H1312 -0.0439 0.2727 0.4592 0.0981 Uiso 1.0000 . .
H H1321 -0.1242 0.3375 0.5305 0.0829 Uiso 1.0000 . .
H H1323 -0.0125 0.3258 0.5489 0.0832 Uiso 1.0000 . .
H H1322 -0.0180 0.3694 0.5208 0.0829 Uiso 1.0000 . .
H H1331 -0.1536 0.2405 0.5171 0.0869 Uiso 1.0000 . .
H H1332 -0.0487 0.2221 0.5367 0.0872 Uiso 1.0000 . .
H H1333 -0.0635 0.2035 0.5015 0.0870 Uiso 1.0000 . .
H H1352 0.7276 0.0226 0.5209 0.0789 Uiso 0.5901 1 1
H H1351 0.6355 0.0604 0.5314 0.0789 Uiso 0.5901 1 1
H H1353 0.6085 0.0062 0.5133 0.0791 Uiso 0.5901 1 1
H H1362 0.7792 0.0216 0.4684 0.0938 Uiso 0.5901 1 1
H H1361 0.6612 0.0051 0.4555 0.0939 Uiso 0.5901 1 1
H H1363 0.7221 0.0582 0.4422 0.0941 Uiso 0.5901 1 1
H H1371 0.8032 0.1085 0.5017 0.0882 Uiso 0.5901 1 1
H H1373 0.6995 0.1479 0.5061 0.0883 Uiso 0.5901 1 1
H H1372 0.7518 0.1414 0.4734 0.0878 Uiso 0.5901 1 1
H H3351 0.7291 -0.0060 0.4769 0.1489 Uiso 0.4099 1 2
H H3353 0.6300 -0.0081 0.4988 0.1491 Uiso 0.4099 1 2
H H3352 0.6105 -0.0019 0.4632 0.1489 Uiso 0.4099 1 2
H H3361 0.7941 0.0679 0.4532 0.1479 Uiso 0.4099 1 2
H H3362 0.7297 0.1238 0.4493 0.1479 Uiso 0.4099 1 2
H H3363 0.6822 0.0684 0.4349 0.1480 Uiso 0.4099 1 2
H H3372 0.7934 0.1066 0.5021 0.1601 Uiso 0.4099 1 2
H H3371 0.7097 0.0870 0.5269 0.1601 Uiso 0.4099 1 2
H H3373 0.6859 0.1419 0.5072 0.1602 Uiso 0.4099 1 2
H H1072 0.3361 0.4039 0.3196 0.1390 Uiso 0.5027 2 1
H H1071 0.3079 0.3411 0.3092 0.1392 Uiso 0.5027 2 1
H H1081 0.1431 0.4039 0.3405 0.1502 Uiso 0.5027 2 1
H H1082 0.1555 0.4113 0.3041 0.1502 Uiso 0.5027 2 1
H H1093 0.0468 0.3375 0.3115 0.1931 Uiso 0.5027 2 1
H H1092 0.1352 0.3082 0.3333 0.1932 Uiso 0.5027 2 1
H H1091 0.1560 0.3145 0.2977 0.1932 Uiso 0.5027 2 1
H H2072 0.3037 0.4000 0.3179 0.0561 Uiso 0.4973 2 2
H H2071 0.3084 0.3344 0.3099 0.0562 Uiso 0.4973 2 2
H H2081 0.1253 0.3857 0.3396 0.0739 Uiso 0.4973 2 2
H H2082 0.1386 0.3209 0.3324 0.0744 Uiso 0.4973 2 2
H H2093 0.0320 0.3727 0.2951 0.1000 Uiso 0.4973 2 2
H H2092 0.1385 0.4037 0.2859 0.0999 Uiso 0.4973 2 2
H H2091 0.1280 0.3399 0.2803 0.1000 Uiso 0.4973 2 2
H H1393 0.6223 -0.0048 0.3063 0.1501 Uiso 0.8535 3 1
H H1392 0.5253 -0.0063 0.3295 0.1498 Uiso 0.8535 3 1
H H1391 0.5146 0.0308 0.2987 0.1501 Uiso 0.8535 3 1
H H1401 0.7541 0.0258 0.3474 0.1381 Uiso 0.8535 3 1
H H1402 0.7240 0.0778 0.3687 0.1380 Uiso 0.8535 3 1
H H1403 0.6583 0.0199 0.3706 0.1380 Uiso 0.8535 3 1
H H1412 0.7362 0.0817 0.3017 0.1350 Uiso 0.8535 3 1
H H1411 0.7055 0.1361 0.3205 0.1354 Uiso 0.8535 3 1
H H1413 0.6280 0.1143 0.2926 0.1350 Uiso 0.8535 3 1
H H3392 0.6270 0.0260 0.2862 0.0670 Uiso 0.1465 3 2
H H3391 0.4987 0.0108 0.3058 0.0670 Uiso 0.1465 3 2
H H3393 0.5193 0.0799 0.2872 0.0670 Uiso 0.1465 3 2
H H3403 0.7193 0.0039 0.3397 0.0620 Uiso 0.1465 3 2
H H3402 0.6670 0.0291 0.3689 0.0620 Uiso 0.1465 3 2
H H3401 0.6020 -0.0131 0.3481 0.0619 Uiso 0.1465 3 2
H H3413 0.7492 0.0883 0.3077 0.0640 Uiso 0.1465 3 2
H H3412 0.7424 0.1142 0.3406 0.0640 Uiso 0.1465 3 2
H H3411 0.6738 0.1400 0.3132 0.0641 Uiso 0.1465 3 2
H H681 -0.1012 0.0160 0.5886 0.0809 Uiso 0.5917 4 2
H H682 -0.1030 0.0514 0.6190 0.0809 Uiso 0.5917 4 2
H H683 -0.1646 0.0745 0.5892 0.0815 Uiso 0.5917 4 2
H H692 0.0125 0.0413 0.5465 0.0860 Uiso 0.5917 4 2
H H691 0.0757 0.0995 0.5452 0.0864 Uiso 0.5917 4 2
H H693 -0.0527 0.0978 0.5431 0.0858 Uiso 0.5917 4 2
H H702 0.0910 0.0127 0.5994 0.0950 Uiso 0.5917 4 2
H H701 0.1062 0.0607 0.6244 0.0955 Uiso 0.5917 4 2
H H703 0.1651 0.0644 0.5931 0.0948 Uiso 0.5917 4 2
H H2683 -0.1154 0.0277 0.5763 0.1291 Uiso 0.4083 4 1
H H2682 -0.1520 0.0667 0.6037 0.1292 Uiso 0.4083 4 1
H H2681 -0.1488 0.0907 0.5695 0.1291 Uiso 0.4083 4 1
H H2693 0.0404 0.0386 0.5512 0.1300 Uiso 0.4083 4 1
H H2692 0.1388 0.0735 0.5647 0.1299 Uiso 0.4083 4 1
H H2691 0.0447 0.1043 0.5455 0.1302 Uiso 0.4083 4 1
H H2701 0.0589 0.0134 0.6139 0.1320 Uiso 0.4083 4 1
H H2702 0.0203 0.0616 0.6357 0.1320 Uiso 0.4083 4 1
H H2703 0.1342 0.0664 0.6196 0.1321 Uiso 0.4083 4 1
H H362 0.4224 0.3981 0.5909 0.0560 Uiso 0.7372 5 1
H H361 0.3157 0.3759 0.5730 0.0564 Uiso 0.7372 5 1
H H372 0.3236 0.4692 0.6148 0.0743 Uiso 0.7372 5 1
H H371 0.2138 0.4460 0.5991 0.0742 Uiso 0.7372 5 1
H H381 0.2806 0.5253 0.5714 0.0941 Uiso 0.7372 5 1
H H382 0.3834 0.4894 0.5634 0.0939 Uiso 0.7372 5 1
H H383 0.2679 0.4718 0.5502 0.0941 Uiso 0.7372 5 1
H H2362 0.4007 0.3860 0.5822 0.0560 Uiso 0.2628 5 2
H H2361 0.2975 0.3488 0.5734 0.0561 Uiso 0.2628 5 2
H H2372 0.1831 0.4217 0.5817 0.0740 Uiso 0.2628 5 2
H H2371 0.2724 0.4428 0.5592 0.0740 Uiso 0.2628 5 2
H H2381 0.2407 0.5111 0.5956 0.0960 Uiso 0.2628 5 2
H H2382 0.2671 0.4686 0.6222 0.0959 Uiso 0.2628 5 2
H H2383 0.3595 0.4885 0.6006 0.0961 Uiso 0.2628 5 2

loop_
_atom_site_aniso_label
_atom_site_aniso_U_11
_atom_site_aniso_U_22
_atom_site_aniso_U_33
_atom_site_aniso_U_12
_atom_site_aniso_U_13
_atom_site_aniso_U_23
Cl1 0.1092(15) 0.0894(13) 0.1436(19) -0.0272(11) -0.0370(13) 0.0077(13)
Cl2 0.0935(15) 0.1327(19) 0.221(3) 0.0327(14) -0.0447(16) -0.0620(19)
O1 0.0387(16) 0.0324(16) 0.0447(17) 0.0002(13) 0.0078(13) 0.0051(13)
O2 0.0309(15) 0.0334(16) 0.0466(17) 0.0001(12) 0.0045(13) 0.0025(13)
O3 0.0501(18) 0.0413(18) 0.0481(18) 0.0043(15) 0.0009(15) -0.0003(15)
O4 0.0384(16) 0.0338(16) 0.062(2) 0.0005(13) 0.0082(14) -0.0016(14)
O5 0.0390(16) 0.0392(17) 0.0405(16) 0.0045(13) -0.0007(13) -0.0036(13)
O7 0.0274(14) 0.0287(15) 0.0490(17) 0.0011(12) 0.0044(12) -0.0006(13)
O8 0.0205(13) 0.0413(16) 0.0322(14) 0.0012(11) 0.0003(11) -0.0006(12)
O9 0.0224(13) 0.0329(15) 0.0396(16) 0.0037(11) -0.0011(11) -0.0002(12)
O10 0.0292(15) 0.0412(17) 0.0479(17) 0.0023(13) 0.0032(13) -0.0113(14)
C1 0.030(2) 0.041(2) 0.028(2) 0.0029(18) -0.0029(16) 0.0001(18)
C2 0.036(2) 0.037(2) 0.033(2) 0.0038(18) -0.0005(18) -0.0018(18)
C3 0.030(2) 0.036(2) 0.032(2) 0.0023(18) 0.0068(17) 0.0053(18)
C4 0.033(2) 0.035(2) 0.035(2) -0.0040(18) 0.0012(17) -0.0018(18)
C5 0.033(2) 0.032(2) 0.038(2) -0.0001(18) 0.0041(18) 0.0030(18)
C6 0.025(2) 0.043(2) 0.033(2) -0.0012(18) 0.0042(17) 0.0017(18)
C7 0.031(2) 0.035(2) 0.031(2) -0.0034(18) 0.0099(17) 0.0005(17)
C8 0.032(2) 0.037(2) 0.043(2) -0.0042(18) 0.0081(18) 0.0001(19)
C9 0.028(2) 0.033(2) 0.035(2) -0.0044(17) 0.0032(17) 0.0000(18)
C10 0.034(2) 0.038(2) 0.039(2) -0.0049(18) 0.0049(18) 0.0045(19)
C11 0.035(2) 0.036(2) 0.039(2) -0.0004(18) 0.0013(18) -0.0018(19)
C12 0.034(2) 0.040(2) 0.037(2) 0.0018(19) 0.0048(18) 0.0012(19)
C13 0.026(2) 0.035(2) 0.038(2) -0.0036(17) 0.0012(17) 0.0027(18)
C14 0.033(2) 0.046(3) 0.032(2) -0.0020(19) 0.0019(17) 0.0035(19)
C15 0.035(2) 0.039(2) 0.031(2) 0.0003(19) 0.0007(17) 0.0081(18)
C16 0.040(2) 0.044(3) 0.039(2) 0.003(2) 0.0010(19) 0.003(2)
C17 0.041(2) 0.054(3) 0.031(2) 0.011(2) 0.0028(19) 0.004(2)
C18 0.036(2) 0.055(3) 0.036(2) 0.006(2) 0.0056(19) 0.007(2)
C19 0.033(2) 0.038(2) 0.042(2) -0.0002(19) 0.0030(19) 0.009(2)
C20 0.042(3) 0.044(3) 0.047(3) -0.001(2) -0.001(2) 0.012(2)
C21 0.027(2) 0.037(2) 0.046(3) -0.0027(18) 0.0021(18) 0.001(2)
C22 0.036(2) 0.036(2) 0.044(3) -0.0050(19) 0.0028(19) 0.003(2)
C23 0.032(2) 0.041(2) 0.036(2) -0.0050(18) 0.0014(18) 0.0014(19)
C24 0.024(2) 0.043(2) 0.039(2) -0.0006(18) 0.0011(17) 0.0037(19)
C25 0.025(2) 0.044(3) 0.044(2) -0.0025(18) 0.0043(18) -0.003(2)
C26 0.032(2) 0.052(3) 0.049(3) 0.003(2) 0.003(2) -0.007(2)
C27 0.026(2) 0.046(3) 0.038(2) 0.0047(19) -0.0004(17) -0.002(2)
C28 0.029(2) 0.044(3) 0.042(2) 0.0006(19) 0.0000(18) -0.002(2)
C29 0.034(2) 0.043(2) 0.037(2) -0.0002(19) -0.0024(18) -0.002(2)
C30 0.027(2) 0.042(2) 0.037(2) 0.0035(18) 0.0019(17) -0.0028(19)
C31 0.032(2) 0.031(2) 0.031(2) 0.0010(17) 0.0087(17) 0.0021(17)
C32 0.027(2) 0.032(2) 0.040(2) -0.0016(17) 0.0012(17) -0.0008(18)
C33 0.039(2) 0.036(2) 0.032(2) 0.0056(19) 0.0045(18) 0.0074(18)
C34 0.024(2) 0.032(2) 0.056(3) -0.0026(17) 0.0074(19) 0.002(2)
C35 0.033(2) 0.036(2) 0.033(2) 0.0063(18) -0.0060(17) -0.0020(18)
C39 0.033(2) 0.047(3) 0.064(3) 0.005(2) 0.002(2) 0.003(2)
C40 0.042(3) 0.065(3) 0.060(3) 0.005(2) 0.002(2) 0.004(3)
C41 0.072(4) 0.070(4) 0.085(4) 0.015(3) 0.009(3) 0.032(3)
C42 0.049(3) 0.052(3) 0.045(3) -0.001(2) 0.004(2) 0.000(2)
C43 0.107(5) 0.076(4) 0.071(4) -0.003(4) 0.022(4) -0.024(3)
C44 0.130(7) 0.089(6) 0.169(8) -0.014(5) 0.048(6) -0.058(6)
C45 0.050(3) 0.042(3) 0.106(5) -0.009(2) 0.006(3) 0.000(3)
C46 0.089(5) 0.045(3) 0.104(5) -0.006(3) 0.015(4) 0.002(3)
C47 0.104(6) 0.053(4) 0.158(7) 0.007(4) 0.004(5) 0.024(4)
C48 0.031(2) 0.042(3) 0.044(2) -0.0002(19) 0.0057(19) -0.003(2)
C49 0.037(2) 0.045(3) 0.069(3) -0.006(2) 0.007(2) -0.008(2)
C50 0.044(3) 0.082(4) 0.127(6) -0.001(3) -0.005(3) -0.049(4)
C51 0.040(2) 0.038(2) 0.053(3) 0.007(2) -0.007(2) -0.005(2)
C52 0.056(3) 0.033(3) 0.093(4) 0.003(2) -0.013(3) -0.005(3)
C53 0.047(3) 0.050(3) 0.104(5) 0.010(2) 0.017(3) -0.018(3)
C54 0.087(4) 0.050(3) 0.075(4) 0.018(3) -0.022(3) 0.004(3)
C55 0.045(3) 0.034(2) 0.054(3) 0.000(2) 0.009(2) -0.002(2)
C56 0.074(4) 0.043(4) 0.227(9) -0.003(3) -0.004(5) -0.035(5)
C57 0.126(6) 0.047(3) 0.093(5) 0.027(3) 0.055(4) 0.005(3)
C58 0.137(6) 0.039(3) 0.073(4) 0.016(3) 0.020(4) 0.014(3)
C59 0.055(3) 0.075(4) 0.035(3) 0.022(3) -0.005(2) -0.009(2)
C60 0.076(4) 0.088(4) 0.080(4) 0.034(3) -0.026(3) -0.045(4)
C61 0.123(6) 0.112(5) 0.040(3) 0.041(5) 0.023(3) -0.002(3)
C62 0.070(4) 0.084(4) 0.063(4) 0.039(3) -0.004(3) -0.013(3)
C63 0.042(2) 0.038(2) 0.038(2) 0.002(2) 0.0002(19) 0.0030(19)
C64 0.059(3) 0.037(3) 0.070(3) -0.001(2) -0.009(3) -0.001(2)
C65 0.058(3) 0.052(3) 0.055(3) 0.012(2) 0.012(2) 0.000(2)
C66 0.055(3) 0.042(3) 0.046(3) 0.006(2) 0.002(2) 0.006(2)
C71 0.065(4) 0.067(4) 0.144(7) -0.001(3) -0.014(4) -0.006(4)
C72 0.032(2) 0.036(2) 0.034(2) 0.0034(18) -0.0007(17) -0.0058(18)
C73 0.034(2) 0.035(2) 0.038(2) 0.0033(18) -0.0012(18) -0.0015(19)
C74 0.035(2) 0.033(2) 0.031(2) 0.0009(18) 0.0052(17) 0.0052(18)
C75 0.034(2) 0.038(2) 0.039(2) 0.0061(19) 0.0022(18) -0.0002(19)
C76 0.030(2) 0.042(2) 0.038(2) -0.0001(19) 0.0016(18) 0.0031(19)
C77 0.039(2) 0.038(2) 0.039(2) -0.0038(19) 0.0042(19) 0.0030(19)
C78 0.038(2) 0.032(2) 0.028(2) 0.0006(18) 0.0038(17) 0.0029(17)
C79 0.046(3) 0.030(2) 0.045(3) 0.0020(19) 0.011(2) 0.0043(19)
C80 0.037(2) 0.027(2) 0.034(2) -0.0016(18) 0.0049(18) -0.0012(17)
C81 0.041(2) 0.029(2) 0.043(2) 0.0024(19) 0.0002(19) 0.0014(19)
C82 0.034(2) 0.028(2) 0.043(2) 0.0016(17) 0.0018(19) -0.0005(18)
C83 0.032(2) 0.029(2) 0.045(2) -0.0021(18) 0.0045(18) -0.0027(19)
C84 0.029(2) 0.028(2) 0.034(2) -0.0016(17) -0.0022(17) 0.0001(17)
C85 0.029(2) 0.032(2) 0.040(2) -0.0011(17) 0.0003(17) -0.0047(18)
C86 0.028(2) 0.030(2) 0.028(2) -0.0014(16) 0.0008(16) -0.0031(16)
C87 0.028(2) 0.032(2) 0.036(2) 0.0042(17) 0.0019(17) -0.0036(18)
C88 0.025(2) 0.036(2) 0.031(2) 0.0031(17) 0.0042(16) -0.0058(17)
C89 0.026(2) 0.034(2) 0.033(2) -0.0015(17) 0.0030(16) -0.0034(18)
C90 0.0247(19) 0.033(2) 0.028(2) 0.0019(16) 0.0007(15) -0.0045(17)
C91 0.028(2) 0.033(2) 0.034(2) 0.0016(17) 0.0038(17) 0.0025(17)
C92 0.026(2) 0.027(2) 0.035(2) 0.0015(16) 0.0042(16) 0.0043(17)
C93 0.031(2) 0.032(2) 0.034(2) 0.0012(17) 0.0001(17) 0.0037(18)
C94 0.023(2) 0.031(2) 0.049(3) -0.0007(17) 0.0051(18) 0.0054(19)
C95 0.030(2) 0.030(2) 0.046(3) 0.0012(17) 0.0121(19) 0.0007(19)
C96 0.031(2) 0.030(2) 0.039(2) -0.0020(17) 0.0026(18) 0.0029(18)
C97 0.036(2) 0.037(2) 0.040(2) -0.0034(19) 0.0060(19) -0.0026(19)
C98 0.037(2) 0.034(2) 0.035(2) 0.0007(18) 0.0035(18) -0.0034(18)
C99 0.045(3) 0.036(2) 0.038(2) 0.007(2) 0.010(2) -0.0018(19)
C100 0.038(2) 0.041(2) 0.037(2) 0.0096(19) 0.0062(19) -0.0026(19)
C101 0.040(2) 0.039(2) 0.031(2) 0.0028(19) 0.0043(18) -0.0022(18)
C102 0.030(2) 0.035(2) 0.037(2) 0.0044(18) 0.0063(17) 0.0063(18)
C103 0.028(2) 0.025(2) 0.041(2) 0.0015(16) 0.0029(17) -0.0020(18)
C104 0.0235(19) 0.037(2) 0.030(2) -0.0004(17) 0.0044(16) -0.0028(17)
C105 0.0235(19) 0.027(2) 0.038(2) 0.0030(16) 0.0074(17) 0.0069(17)
C106 0.025(2) 0.037(2) 0.040(2) 0.0011(17) 0.0017(17) -0.0086(19)
C110 0.034(2) 0.031(2) 0.035(2) 0.0038(17) 0.0062(17) 0.0032(18)
C111 0.040(2) 0.044(3) 0.046(3) 0.007(2) 0.006(2) 0.008(2)
C112 0.055(3) 0.047(3) 0.089(4) 0.020(2) 0.023(3) 0.022(3)
C113 0.026(2) 0.048(3) 0.033(2) -0.0027(18) -0.0020(17) 0.0011(19)
C114 0.029(2) 0.089(4) 0.033(2) -0.004(2) -0.0002(18) 0.004(2)
C115 0.032(2) 0.107(5) 0.041(3) -0.012(3) -0.005(2) 0.006(3)
C116 0.029(2) 0.041(2) 0.044(3) -0.0063(18) 0.0038(18) 0.001(2)
C117 0.029(2) 0.060(3) 0.048(3) -0.005(2) 0.003(2) -0.009(2)
C118 0.047(3) 0.078(4) 0.072(4) -0.006(3) -0.013(3) 0.008(3)
C119 0.037(2) 0.034(2) 0.041(2) 0.0024(18) 0.0041(19) -0.0083(19)
C120 0.040(2) 0.038(2) 0.045(3) 0.008(2) 0.007(2) 0.001(2)
C121 0.046(3) 0.070(4) 0.062(3) 0.022(3) 0.011(2) 0.013(3)
C122 0.031(2) 0.048(3) 0.054(3) 0.002(2) 0.005(2) 0.002(2)
C123 0.038(3) 0.078(4) 0.069(3) 0.006(3) 0.012(2) -0.002(3)
C124 0.032(3) 0.059(3) 0.091(4) -0.002(2) -0.005(3) -0.007(3)
C125 0.040(3) 0.055(3) 0.069(3) 0.007(2) 0.001(2) 0.004(3)
C126 0.036(2) 0.041(3) 0.054(3) 0.008(2) -0.003(2) 0.000(2)
C127 0.060(3) 0.039(3) 0.054(3) 0.016(2) 0.001(2) 0.002(2)
C128 0.044(3) 0.065(3) 0.077(4) 0.023(3) 0.012(3) 0.013(3)
C129 0.049(3) 0.057(3) 0.093(4) 0.011(3) -0.023(3) -0.018(3)
C130 0.023(2) 0.038(2) 0.049(3) 0.0046(18) 0.0018(18) -0.002(2)
C131 0.029(2) 0.088(4) 0.062(3) 0.009(3) -0.005(2) 0.002(3)
C132 0.033(2) 0.048(3) 0.073(3) 0.004(2) 0.015(2) -0.013(2)
C133 0.025(2) 0.046(3) 0.090(4) 0.000(2) 0.011(2) -0.005(3)
C134 0.024(2) 0.040(3) 0.082(4) 0.0045(19) 0.005(2) 0.004(2)
C135 0.028(4) 0.046(4) 0.069(5) 0.012(3) 0.005(3) 0.023(4)
C136 0.036(4) 0.068(5) 0.074(5) 0.022(4) 0.007(4) -0.005(4)
C137 0.025(4) 0.046(4) 0.084(6) 0.005(3) -0.005(4) 0.013(4)
C335 0.040(7) 0.106(10) 0.140(11) 0.024(7) -0.005(7) 0.024(9)
C336 0.030(6) 0.132(10) 0.131(10) 0.030(7) 0.002(6) 0.012(9)
C337 0.044(7) 0.160(13) 0.132(12) 0.038(8) -0.018(8) -0.006(11)
O6 0.0312(15) 0.0400(17) 0.0535(19) 0.0062(13) 0.0019(13) 0.0040(14)
C107 0.158(15) 0.108(12) 0.104(11) 0.000(11) -0.074(10) 0.035(10)
C108 0.182(13) 0.114(11) 0.112(9) -0.012(10) -0.085(9) 0.024(9)
C109 0.187(14) 0.132(12) 0.116(10) -0.014(11) -0.079(10) 0.012(10)
C207 0.021(5) 0.040(6) 0.060(7) 0.016(4) -0.003(5) 0.006(5)
C208 0.043(5) 0.058(6) 0.073(6) 0.010(5) -0.031(4) 0.007(5)
C209 0.068(6) 0.054(6) 0.067(6) 0.006(5) -0.033(5) 0.006(5)
C138 0.066(4) 0.054(3) 0.054(4) 0.023(3) 0.025(3) 0.003(3)
C139 0.109(5) 0.089(5) 0.106(5) 0.033(4) 0.031(4) -0.025(4)
C140 0.079(4) 0.110(5) 0.078(4) 0.057(4) 0.038(4) 0.033(4)
C141 0.086(5) 0.109(6) 0.071(5) 0.053(5) 0.050(4) 0.035(5)
C338 0.058(8) 0.047(8) 0.034(8) 0.024(8) 0.016(7) 0.001(7)
C339 0.054(9) 0.045(9) 0.020(8) 0.028(8) 0.010(8) -0.006(8)
C340 0.053(11) 0.045(10) 0.030(10) 0.029(9) 0.005(9) -0.005(9)
C341 0.051(13) 0.044(12) 0.038(12) 0.026(11) 0.007(11) -0.001(11)
C67 0.024(5) 0.040(7) 0.041(6) -0.004(5) 0.008(4) 0.004(5)
C68 0.052(5) 0.048(5) 0.060(5) -0.014(4) 0.013(4) -0.001(4)
C69 0.067(5) 0.046(5) 0.055(5) -0.008(4) 0.004(4) -0.016(4)
C70 0.065(6) 0.052(5) 0.079(7) 0.012(5) -0.017(5) -0.013(5)
C267 0.082(13) 0.040(10) 0.073(11) 0.002(10) -0.006(10) -0.029(9)
C268 0.098(10) 0.051(8) 0.092(10) -0.002(7) -0.004(8) -0.030(7)
C269 0.116(10) 0.044(7) 0.096(9) -0.003(7) 0.016(8) -0.025(6)
C270 0.122(12) 0.037(7) 0.094(10) 0.006(8) -0.007(9) -0.014(8)
C36 0.041(5) 0.035(5) 0.052(4) -0.012(4) 0.009(3) 0.012(3)
C37 0.078(5) 0.034(4) 0.051(5) 0.004(4) 0.013(4) 0.005(4)
C38 0.079(5) 0.044(4) 0.058(4) -0.001(3) 0.005(4) 0.008(3)
C236 0.033(9) 0.031(9) 0.067(9) -0.011(9) 0.013(8) 0.015(8)
C237 0.072(9) 0.037(8) 0.046(9) -0.002(7) 0.017(8) 0.006(7)
C238 0.072(9) 0.042(9) 0.072(9) -0.005(8) -0.001(8) -0.004(8)

loop_
_atom_type_symbol
_atom_type_scat_dispersion_real
_atom_type_scat_dispersion_imag
_atom_type_scat_source
C 0.0033 0.0016 'International Tables Vol C 4.2.6.8 and 6.1.1.4'
H 0.0000 0.0000 'International Tables Vol C 4.2.6.8 and 6.1.1.4'
O 0.0106 0.0060 'International Tables Vol C 4.2.6.8 and 6.1.1.4'
Cl 0.1484 0.1585 'International Tables Vol C 4.2.6.8 and 6.1.1.4'

loop_
_geom_angle_atom_site_label_1
_geom_angle_atom_site_label_2
_geom_angle_atom_site_label_3
_geom_angle_site_symmetry_1
_geom_angle_site_symmetry_2
_geom_angle_site_symmetry_3
_geom_angle
_geom_angle_publ_flag
C31 O1 C36 . . . 115.7(4) no
C31 O1 C236 . . . 105.8(9) no
C32 O2 C39 . . . 113.6(3) no
C33 O3 C42 . . . 115.0(3) no
C34 O4 C45 . . . 113.1(3) no
C35 O5 C48 . . . 113.2(3) no
C103 O7 C110 . . . 114.5(3) no
C104 O8 C113 . . . 112.9(3) no
C105 O9 C116 . . . 112.3(3) no
C106 O10 C119 . . . 114.7(3) no
C2 C1 C30 . . . 121.5(4) no
C2 C1 C35 . . . 120.9(4) no
C30 C1 C35 . . . 117.4(4) no
C1 C2 C3 . . . 115.8(3) no
C1 C2 H21 . . . 109.1 no
C3 C2 H21 . . . 108.1 no
C1 C2 H22 . . . 108.7 no
C3 C2 H22 . . . 107.5 no
H21 C2 H22 . . . 107.4 no
C2 C3 C4 . . . 120.6(4) no
C2 C3 C31 . . . 121.5(4) no
C4 C3 C31 . . . 117.8(4) no
C3 C4 C5 . . . 122.9(4) no
C3 C4 H41 . . . 119.2 no
C5 C4 H41 . . . 117.9 no
C4 C5 C6 . . . 116.7(4) no
C4 C5 C51 . . . 122.4(4) no
C6 C5 C51 . . . 120.8(4) no
C5 C6 C7 . . . 123.2(4) no
C5 C6 H61 . . . 119.1 no
C7 C6 H61 . . . 117.7 no
C6 C7 C8 . . . 120.5(4) no
C6 C7 C31 . . . 117.8(4) no
C8 C7 C31 . . . 121.6(4) no
C7 C8 C9 . . . 116.3(3) no
C7 C8 H81 . . . 108.2 no
C9 C8 H81 . . . 107.4 no
C7 C8 H82 . . . 108.3 no
C9 C8 H82 . . . 107.5 no
H81 C8 H82 . . . 108.9 no
C8 C9 C10 . . . 120.1(4) no
C8 C9 C32 . . . 122.2(4) no
C10 C9 C32 . . . 117.7(4) no
C9 C10 C11 . . . 123.2(4) no
C9 C10 H101 . . . 118.5 no
C11 C10 H101 . . . 118.3 no
C10 C11 C12 . . . 116.2(4) no
C10 C11 C55 . . . 121.6(4) no
C12 C11 C55 . . . 122.2(4) no
C11 C12 C13 . . . 122.9(4) no
C11 C12 H121 . . . 119.2 no
C13 C12 H121 . . . 117.9 no
C12 C13 C14 . . . 120.3(4) no
C12 C13 C32 . . . 118.0(4) no
C14 C13 C32 . . . 121.7(4) no
C13 C14 C15 . . . 114.8(3) no
C13 C14 H141 . . . 107.7 no
C15 C14 H141 . . . 108.3 no
C13 C14 H142 . . . 108.2 no
C15 C14 H142 . . . 109.3 no
H141 C14 H142 . . . 108.4 no
C14 C15 C16 . . . 119.9(4) no
C14 C15 C33 . . . 121.1(4) no
C16 C15 C33 . . . 119.1(4) no
C15 C16 C17 . . . 122.0(4) no
C15 C16 H161 . . . 118.7 no
C17 C16 H161 . . . 119.3 no
C16 C17 C18 . . . 117.0(4) no
C16 C17 C59 . . . 122.8(4) no
C18 C17 C59 . . . 120.2(4) no
C17 C18 C19 . . . 123.3(4) no
C17 C18 H181 . . . 118.8 no
C19 C18 H181 . . . 118.0 no
C18 C19 C20 . . . 119.9(4) no
C18 C19 C33 . . . 118.0(4) no
C20 C19 C33 . . . 122.1(4) no
C19 C20 C21 . . . 112.6(3) no
C19 C20 H202 . . . 109.3 no
C21 C20 H202 . . . 108.1 no
C19 C20 H201 . . . 109.3 no
C21 C20 H201 . . . 109.4 no
H202 C20 H201 . . . 108.0 no
C20 C21 C22 . . . 120.8(4) no
C20 C21 C34 . . . 121.5(4) no
C22 C21 C34 . . . 117.8(4) no
C21 C22 C23 . . . 123.3(4) no
C21 C22 H221 . . . 118.5 no
C23 C22 H221 . . . 118.3 no
C22 C23 C24 . . . 116.6(4) no
C22 C23 C63 . . . 120.0(4) no
C24 C23 C63 . . . 123.3(4) no
C23 C24 C25 . . . 122.1(4) no
C23 C24 H241 . . . 119.4 no
C25 C24 H241 . . . 118.5 no
C24 C25 C26 . . . 119.2(4) no
C24 C25 C34 . . . 118.3(4) no
C26 C25 C34 . . . 122.5(4) no
C25 C26 C27 . . . 117.6(3) no
C25 C26 H261 . . . 107.6 no
C27 C26 H261 . . . 106.1 no
C25 C26 H262 . . . 107.3 no
C27 C26 H262 . . . 108.9 no
H261 C26 H262 . . . 109.0 no
C26 C27 C28 . . . 119.6(4) no
C26 C27 C35 . . . 121.7(4) no
C28 C27 C35 . . . 118.6(4) no
C27 C28 C29 . . . 122.8(4) no
C27 C28 H281 . . . 118.6 no
C29 C28 H281 . . . 118.6 no
C28 C29 C30 . . . 116.7(4) no
C28 C29 C267 . . . 121.4(8) no
C30 C29 C267 . . . 121.8(8) no
C28 C29 C30 . . . 116.7(4) no
C28 C29 C67 . . . 122.5(5) no
C30 C29 C67 . . . 120.9(5) no
C1 C30 C29 . . . 123.1(4) no
C1 C30 H301 . . . 118.5 no
C29 C30 H301 . . . 118.3 no
C7 C31 O1 . . . 118.0(3) no
C7 C31 C3 . . . 121.5(4) no
O1 C31 C3 . . . 120.5(3) no
C9 C32 O2 . . . 118.9(3) no
C9 C32 C13 . . . 121.6(4) no
O2 C32 C13 . . . 119.5(4) no
C15 C33 C19 . . . 120.7(4) no
C15 C33 O3 . . . 119.2(4) no
C19 C33 O3 . . . 119.8(4) no
O4 C34 C21 . . . 119.3(4) no
O4 C34 C25 . . . 118.9(4) no
C21 C34 C25 . . . 121.7(4) no
C1 C35 C27 . . . 121.4(4) no
C1 C35 O5 . . . 120.0(4) no
C27 C35 O5 . . . 118.5(4) no
O2 C39 C40 . . . 114.3(4) no
O2 C39 H392 . . . 109.3 no
C40 C39 H392 . . . 109.0 no
O2 C39 H391 . . . 106.7 no
C40 C39 H391 . . . 108.3 no
H392 C39 H391 . . . 109.0 no
C39 C40 C41 . . . 113.8(5) no
C39 C40 H401 . . . 107.6 no
C41 C40 H401 . . . 108.9 no
C39 C40 H402 . . . 109.2 no
C41 C40 H402 . . . 108.5 no
H401 C40 H402 . . . 108.7 no
C40 C41 H413 . . . 111.0 no
C40 C41 H412 . . . 110.7 no
H413 C41 H412 . . . 110.1 no
C40 C41 H411 . . . 108.5 no
H413 C41 H411 . . . 108.6 no
H412 C41 H411 . . . 107.8 no
O3 C42 C43 . . . 109.5(4) no
O3 C42 H422 . . . 107.0 no
C43 C42 H422 . . . 111.6 no
O3 C42 H421 . . . 110.6 no
C43 C42 H421 . . . 110.5 no
H422 C42 H421 . . . 107.6 no
C42 C43 C44 . . . 116.9(6) no
C42 C43 H431 . . . 109.6 no
C44 C43 H431 . . . 106.0 no
C42 C43 H432 . . . 109.9 no
C44 C43 H432 . . . 105.9 no
H431 C43 H432 . . . 108.1 no
C43 C44 H441 . . . 110.8 no
C43 C44 H443 . . . 105.6 no
H441 C44 H443 . . . 108.1 no
C43 C44 H442 . . . 109.1 no
H441 C44 H442 . . . 112.7 no
H443 C44 H442 . . . 110.2 no
O4 C45 C46 . . . 108.8(4) no
O4 C45 H451 . . . 111.5 no
C46 C45 H451 . . . 110.2 no
O4 C45 H452 . . . 108.7 no
C46 C45 H452 . . . 110.0 no
H451 C45 H452 . . . 107.7 no
C45 C46 C47 . . . 111.8(5) no
C45 C46 H462 . . . 110.5 no
C47 C46 H462 . . . 108.7 no
C45 C46 H461 . . . 108.8 no
C47 C46 H461 . . . 108.8 no
H462 C46 H461 . . . 108.1 no
C46 C47 H471 . . . 110.6 no
C46 C47 H473 . . . 109.2 no
H471 C47 H473 . . . 108.9 no
C46 C47 H472 . . . 110.4 no
H471 C47 H472 . . . 109.4 no
H473 C47 H472 . . . 108.3 no
O5 C48 C49 . . . 109.3(4) no
O5 C48 H481 . . . 109.5 no
C49 C48 H481 . . . 109.4 no
O5 C48 H482 . . . 111.4 no
C49 C48 H482 . . . 109.7 no
H481 C48 H482 . . . 107.5 no
C48 C49 C50 . . . 109.6(4) no
C48 C49 H492 . . . 110.0 no
C50 C49 H492 . . . 110.2 no
C48 C49 H491 . . . 108.7 no
C50 C49 H491 . . . 109.8 no
H492 C49 H491 . . . 108.6 no
C49 C50 H501 . . . 110.3 no
C49 C50 H502 . . . 109.6 no
H501 C50 H502 . . . 107.8 no
C49 C50 H503 . . . 109.7 no
H501 C50 H503 . . . 110.5 no
H502 C50 H503 . . . 109.0 no
C5 C51 C52 . . . 112.4(3) no
C5 C51 C53 . . . 108.7(4) no
C52 C51 C53 . . . 107.5(4) no
C5 C51 C54 . . . 109.9(4) no
C52 C51 C54 . . . 108.9(4) no
C53 C51 C54 . . . 109.4(4) no
C51 C52 H522 . . . 110.5 no
C51 C52 H521 . . . 109.0 no
H522 C52 H521 . . . 109.0 no
C51 C52 H523 . . . 110.4 no
H522 C52 H523 . . . 108.7 no
H521 C52 H523 . . . 109.2 no
C51 C53 H532 . . . 110.4 no
C51 C53 H531 . . . 110.2 no
H532 C53 H531 . . . 108.1 no
C51 C53 H533 . . . 110.0 no
H532 C53 H533 . . . 109.6 no
H531 C53 H533 . . . 108.5 no
C51 C54 H543 . . . 109.9 no
C51 C54 H542 . . . 110.0 no
H543 C54 H542 . . . 108.4 no
C51 C54 H541 . . . 109.6 no
H543 C54 H541 . . . 109.7 no
H542 C54 H541 . . . 109.2 no
C11 C55 C56 . . . 108.1(4) no
C11 C55 C57 . . . 112.8(4) no
C56 C55 C57 . . . 110.5(5) no
C11 C55 C58 . . . 111.4(4) no
C56 C55 C58 . . . 107.3(5) no
C57 C55 C58 . . . 106.6(4) no
C55 C56 H563 . . . 109.8 no
C55 C56 H562 . . . 107.7 no
H563 C56 H562 . . . 108.9 no
C55 C56 H561 . . . 109.8 no
H563 C56 H561 . . . 110.9 no
H562 C56 H561 . . . 109.7 no
C55 C57 H571 . . . 111.0 no
C55 C57 H572 . . . 109.7 no
H571 C57 H572 . . . 108.2 no
C55 C57 H573 . . . 111.6 no
H571 C57 H573 . . . 108.9 no
H572 C57 H573 . . . 107.3 no
C55 C58 H582 . . . 109.5 no
C55 C58 H581 . . . 109.4 no
H582 C58 H581 . . . 110.6 no
C55 C58 H583 . . . 109.7 no
H582 C58 H583 . . . 109.6 no
H581 C58 H583 . . . 108.0 no
C17 C59 C60 . . . 112.1(4) no
C17 C59 C61 . . . 109.7(5) no
C60 C59 C61 . . . 108.5(5) no
C17 C59 C62 . . . 109.2(4) no
C60 C59 C62 . . . 106.7(5) no
C61 C59 C62 . . . 110.5(4) no
C59 C60 H602 . . . 108.4 no
C59 C60 H601 . . . 111.8 no
H602 C60 H601 . . . 108.8 no
C59 C60 H603 . . . 111.1 no
H602 C60 H603 . . . 108.1 no
H601 C60 H603 . . . 108.6 no
C59 C61 H613 . . . 109.6 no
C59 C61 H612 . . . 110.7 no
H613 C61 H612 . . . 110.8 no
C59 C61 H611 . . . 108.3 no
H613 C61 H611 . . . 108.8 no
H612 C61 H611 . . . 108.5 no
C59 C62 H623 . . . 110.1 no
C59 C62 H622 . . . 110.0 no
H623 C62 H622 . . . 110.0 no
C59 C62 H621 . . . 111.0 no
H623 C62 H621 . . . 107.9 no
H622 C62 H621 . . . 107.8 no
C23 C63 C64 . . . 110.4(3) no
C23 C63 C65 . . . 108.1(4) no
C64 C63 C65 . . . 108.9(4) no
C23 C63 C66 . . . 112.7(4) no
C64 C63 C66 . . . 108.1(4) no
C65 C63 C66 . . . 108.6(4) no
C63 C64 H641 . . . 108.9 no
C63 C64 H642 . . . 110.2 no
H641 C64 H642 . . . 108.7 no
C63 C64 H643 . . . 109.9 no
H641 C64 H643 . . . 109.0 no
H642 C64 H643 . . . 110.2 no
C63 C65 H652 . . . 109.1 no
C63 C65 H651 . . . 110.3 no
H652 C65 H651 . . . 108.2 no
C63 C65 H653 . . . 110.4 no
H652 C65 H653 . . . 109.0 no
H651 C65 H653 . . . 109.8 no
C63 C66 H662 . . . 109.8 no
C63 C66 H661 . . . 110.5 no
H662 C66 H661 . . . 109.0 no
C63 C66 H663 . . . 109.7 no
H662 C66 H663 . . . 108.7 no
H661 C66 H663 . . . 109.3 no
Cl2 C71 Cl1 . . . 113.0(4) no
Cl2 C71 H712 . . . 109.2 no
Cl1 C71 H712 . . . 110.4 no
Cl2 C71 H711 . . . 108.0 no
Cl1 C71 H711 . . . 109.8 no
H712 C71 H711 . . . 106.1 no
C73 C72 C101 . . . 119.5(4) no
C73 C72 C106 . . . 122.5(4) no
C101 C72 C106 . . . 118.0(4) no
C72 C73 C74 . . . 113.7(3) no
C72 C73 H731 . . . 109.0 no
C74 C73 H731 . . . 108.8 no
C72 C73 H732 . . . 108.2 no
C74 C73 H732 . . . 109.6 no
H731 C73 H732 . . . 107.4 no
C73 C74 C75 . . . 121.7(4) no
C73 C74 C102 . . . 120.4(3) no
C75 C74 C102 . . . 117.9(4) no
C74 C75 C76 . . . 122.8(4) no
C74 C75 H751 . . . 118.7 no
C76 C75 H751 . . . 118.4 no
C75 C76 C77 . . . 116.7(4) no
C75 C76 C122 . . . 119.9(4) no
C77 C76 C122 . . . 123.4(4) no
C76 C77 C78 . . . 122.4(4) no
C76 C77 H771 . . . 119.4 no
C78 C77 H771 . . . 118.2 no
C77 C78 C79 . . . 120.2(4) no
C77 C78 C102 . . . 118.0(4) no
C79 C78 C102 . . . 121.7(4) no
C78 C79 C80 . . . 117.5(3) no
C78 C79 H791 . . . 108.5 no
C80 C79 H791 . . . 108.6 no
C78 C79 H792 . . . 106.8 no
C80 C79 H792 . . . 107.2 no
H791 C79 H792 . . . 107.9 no
C79 C80 C81 . . . 119.7(4) no
C79 C80 C103 . . . 122.3(4) no
C81 C80 C103 . . . 117.9(4) no
C80 C81 C82 . . . 123.3(4) no
C80 C81 H811 . . . 117.5 no
C82 C81 H811 . . . 119.2 no
C81 C82 C83 . . . 116.8(4) no
C81 C82 C126 . . . 120.1(4) no
C83 C82 C126 . . . 123.1(4) no
C82 C83 C84 . . . 123.3(4) no
C82 C83 H831 . . . 118.5 no
C84 C83 H831 . . . 118.2 no
C83 C84 C85 . . . 121.0(3) no
C83 C84 C103 . . . 117.3(4) no
C85 C84 C103 . . . 121.7(3) no
C84 C85 C86 . . . 115.9(3) no
C84 C85 H851 . . . 108.3 no
C86 C85 H851 . . . 107.5 no
C84 C85 H852 . . . 108.4 no
C86 C85 H852 . . . 109.1 no
H851 C85 H852 . . . 107.3 no
C85 C86 C87 . . . 120.4(3) no
C85 C86 C104 . . . 122.3(3) no
C87 C86 C104 . . . 117.3(3) no
C86 C87 C88 . . . 123.2(4) no
C86 C87 H871 . . . 118.4 no
C88 C87 H871 . . . 118.4 no
C87 C88 C89 . . . 117.5(3) no
C87 C88 C130 . . . 119.4(3) no
C89 C88 C130 . . . 123.1(4) no
C88 C89 C90 . . . 122.2(4) no
C88 C89 H891 . . . 119.1 no
C90 C89 H891 . . . 118.7 no
C89 C90 C91 . . . 119.8(3) no
C89 C90 C104 . . . 118.4(3) no
C91 C90 C104 . . . 121.6(3) no
C90 C91 C92 . . . 117.4(3) no
C90 C91 H911 . . . 108.6 no
C92 C91 H911 . . . 107.0 no
C90 C91 H912 . . . 108.5 no
C92 C91 H912 . . . 108.0 no
H911 C91 H912 . . . 106.9 no
C91 C92 C93 . . . 120.2(3) no
C91 C92 C105 . . . 121.8(3) no
C93 C92 C105 . . . 117.9(3) no
C92 C93 C94 . . . 122.7(4) no
C92 C93 H931 . . . 117.6 no
C94 C93 H931 . . . 119.7 no
C93 C94 C95 . . . 117.2(3) no
C93 C94 C134 . . . 121.1(4) no
C95 C94 C134 . . . 121.7(4) no
C94 C95 C96 . . . 122.4(4) no
C94 C95 H951 . . . 119.2 no
C96 C95 H951 . . . 118.4 no
C95 C96 C97 . . . 119.9(4) no
C95 C96 C105 . . . 118.0(4) no
C97 C96 C105 . . . 122.1(3) no
C96 C97 C98 . . . 112.6(3) no
C96 C97 H972 . . . 109.6 no
C98 C97 H972 . . . 108.5 no
C96 C97 H971 . . . 109.5 no
C98 C97 H971 . . . 108.4 no
H972 C97 H971 . . . 108.1 no
C97 C98 C99 . . . 121.0(4) no
C97 C98 C106 . . . 120.6(4) no
C99 C98 C106 . . . 118.5(4) no
C98 C99 C100 . . . 122.4(4) no
C98 C99 H991 . . . 118.0 no
C100 C99 H991 . . . 119.6 no
C99 C100 C101 . . . 117.1(4) no
C99 C100 C138 . . . 121.3(4) no
C101 C100 C138 . . . 121.7(4) no
C99 C100 C101 . . . 117.1(4) no
C99 C100 C338 . . . 122.4(12) no
C101 C100 C338 . . . 120.2(11) no
C72 C101 C100 . . . 122.8(4) no
C72 C101 H1011 . . . 118.2 no
C100 C101 H1011 . . . 119.0 no
C74 C102 C78 . . . 121.6(4) no
C74 C102 O6 . . . 119.7(4) no
C78 C102 O6 . . . 118.6(3) no
C84 C103 O7 . . . 119.6(3) no
C84 C103 C80 . . . 121.4(3) no
O7 C103 C80 . . . 118.7(3) no
C90 C104 C86 . . . 121.3(3) no
C90 C104 O8 . . . 118.0(3) no
C86 C104 O8 . . . 120.7(3) no
C92 C105 O9 . . . 118.5(3) no
C92 C105 C96 . . . 121.6(3) no
O9 C105 C96 . . . 119.9(3) no
C98 C106 O10 . . . 118.1(4) no
C98 C106 C72 . . . 121.2(4) no
O10 C106 C72 . . . 120.6(4) no
O7 C110 C111 . . . 108.2(3) no
O7 C110 H1101 . . . 109.2 no
C111 C110 H1101 . . . 111.0 no
O7 C110 H1102 . . . 109.2 no
C111 C110 H1102 . . . 111.0 no
H1101 C110 H1102 . . . 108.2 no
C110 C111 C112 . . . 109.9(4) no
C110 C111 H1112 . . . 107.7 no
C112 C111 H1112 . . . 110.9 no
C110 C111 H1111 . . . 109.2 no
C112 C111 H1111 . . . 110.7 no
H1112 C111 H1111 . . . 108.3 no
C111 C112 H1123 . . . 110.9 no
C111 C112 H1122 . . . 110.5 no
H1123 C112 H1122 . . . 107.0 no
C111 C112 H1121 . . . 112.1 no
H1123 C112 H1121 . . . 108.8 no
H1122 C112 H1121 . . . 107.4 no
O8 C113 C114 . . . 109.1(3) no
O8 C113 H1131 . . . 110.4 no
C114 C113 H1131 . . . 111.2 no
O8 C113 H1132 . . . 109.7 no
C114 C113 H1132 . . . 108.5 no
H1131 C113 H1132 . . . 107.8 no
C113 C114 C115 . . . 111.6(4) no
C113 C114 H1142 . . . 109.0 no
C115 C114 H1142 . . . 109.0 no
C113 C114 H1141 . . . 108.5 no
C115 C114 H1141 . . . 110.5 no
H1142 C114 H1141 . . . 108.1 no
C114 C115 H1153 . . . 111.1 no
C114 C115 H1152 . . . 110.8 no
H1153 C115 H1152 . . . 109.2 no
C114 C115 H1151 . . . 108.6 no
H1153 C115 H1151 . . . 108.8 no
H1152 C115 H1151 . . . 108.4 no
O9 C116 C117 . . . 108.9(3) no
O9 C116 H1161 . . . 110.0 no
C117 C116 H1161 . . . 110.9 no
O9 C116 H1162 . . . 108.8 no
C117 C116 H1162 . . . 109.5 no
H1161 C116 H1162 . . . 108.8 no
C116 C117 C118 . . . 113.4(4) no
C116 C117 H1171 . . . 108.6 no
C118 C117 H1171 . . . 108.2 no
C116 C117 H1172 . . . 110.3 no
C118 C117 H1172 . . . 109.1 no
H1171 C117 H1172 . . . 107.0 no
C117 C118 H1182 . . . 110.7 no
C117 C118 H1181 . . . 109.9 no
H1182 C118 H1181 . . . 109.1 no
C117 C118 H1183 . . . 109.2 no
H1182 C118 H1183 . . . 109.5 no
H1181 C118 H1183 . . . 108.4 no
O10 C119 C120 . . . 108.9(3) no
O10 C119 H1192 . . . 110.0 no
C120 C119 H1192 . . . 110.1 no
O10 C119 H1191 . . . 109.0 no
C120 C119 H1191 . . . 110.3 no
H1192 C119 H1191 . . . 108.5 no
C119 C120 C121 . . . 114.0(4) no
C119 C120 H1201 . . . 108.9 no
C121 C120 H1201 . . . 108.2 no
C119 C120 H1202 . . . 108.3 no
C121 C120 H1202 . . . 110.2 no
H1201 C120 H1202 . . . 107.1 no
C120 C121 H1212 . . . 111.1 no
C120 C121 H1211 . . . 109.4 no
H1212 C121 H1211 . . . 108.4 no
C120 C121 H1213 . . . 109.3 no
H1212 C121 H1213 . . . 110.1 no
H1211 C121 H1213 . . . 108.4 no
C76 C122 C123 . . . 108.5(4) no
C76 C122 C124 . . . 112.4(4) no
C123 C122 C124 . . . 108.6(4) no
C76 C122 C125 . . . 110.8(4) no
C123 C122 C125 . . . 108.3(4) no
C124 C122 C125 . . . 108.2(4) no
C122 C123 H1232 . . . 110.0 no
C122 C123 H1231 . . . 109.5 no
H1232 C123 H1231 . . . 109.0 no
C122 C123 H1233 . . . 110.5 no
H1232 C123 H1233 . . . 109.9 no
H1231 C123 H1233 . . . 107.9 no
C122 C124 H1241 . . . 109.5 no
C122 C124 H1243 . . . 110.0 no
H1241 C124 H1243 . . . 110.7 no
C122 C124 H1242 . . . 109.3 no
H1241 C124 H1242 . . . 108.4 no
H1243 C124 H1242 . . . 108.9 no
C122 C125 H1251 . . . 110.0 no
C122 C125 H1253 . . . 108.8 no
H1251 C125 H1253 . . . 108.4 no
C122 C125 H1252 . . . 110.7 no
H1251 C125 H1252 . . . 109.2 no
H1253 C125 H1252 . . . 109.6 no
C82 C126 C127 . . . 109.2(4) no
C82 C126 C128 . . . 112.5(4) no
C127 C126 C128 . . . 108.0(4) no
C82 C126 C129 . . . 108.8(4) no
C127 C126 C129 . . . 109.0(4) no
C128 C126 C129 . . . 109.2(4) no
C126 C127 H1271 . . . 110.8 no
C126 C127 H1272 . . . 109.3 no
H1271 C127 H1272 . . . 108.6 no
C126 C127 H1273 . . . 111.0 no
H1271 C127 H1273 . . . 109.3 no
H1272 C127 H1273 . . . 107.8 no
C126 C128 H1282 . . . 110.2 no
C126 C128 H1281 . . . 110.2 no
H1282 C128 H1281 . . . 109.7 no
C126 C128 H1283 . . . 109.9 no
H1282 C128 H1283 . . . 107.6 no
H1281 C128 H1283 . . . 109.2 no
C126 C129 H1292 . . . 109.5 no
C126 C129 H1291 . . . 109.0 no
H1292 C129 H1291 . . . 108.6 no
C126 C129 H1293 . . . 111.0 no
H1292 C129 H1293 . . . 109.4 no
H1291 C129 H1293 . . . 109.3 no
C88 C130 C131 . . . 108.9(3) no
C88 C130 C132 . . . 109.4(3) no
C131 C130 C132 . . . 109.4(4) no
C88 C130 C133 . . . 112.8(3) no
C131 C130 C133 . . . 109.0(4) no
C132 C130 C133 . . . 107.1(4) no
C130 C131 H1311 . . . 111.8 no
C130 C131 H1313 . . . 109.8 no
H1311 C131 H1313 . . . 107.6 no
C130 C131 H1312 . . . 109.6 no
H1311 C131 H1312 . . . 108.7 no
H1313 C131 H1312 . . . 109.3 no
C130 C132 H1321 . . . 111.4 no
C130 C132 H1323 . . . 110.7 no
H1321 C132 H1323 . . . 107.7 no
C130 C132 H1322 . . . 109.8 no
H1321 C132 H1322 . . . 107.9 no
H1323 C132 H1322 . . . 109.3 no
C130 C133 H1331 . . . 111.1 no
C130 C133 H1332 . . . 111.3 no
H1331 C133 H1332 . . . 108.6 no
C130 C133 H1333 . . . 109.5 no
H1331 C133 H1333 . . . 108.4 no
H1332 C133 H1333 . . . 107.8 no
C94 C134 C135 . . . 107.4(4) no
C94 C134 C136 . . . 117.2(5) no
C135 C134 C136 . . . 107.6(6) no
C94 C134 C137 . . . 110.0(4) no
C135 C134 C137 . . . 102.6(5) no
C136 C134 C137 . . . 110.9(6) no
C94 C134 C335 . . . 106.3(6) no
C94 C134 C336 . . . 104.2(6) no
C335 C134 C336 . . . 96.3(9) no
C94 C134 C337 . . . 115.0(7) no
C335 C134 C337 . . . 123.9(11) no
C336 C134 C337 . . . 107.8(10) no
C134 C135 H1352 . . . 110.9 no
C134 C135 H1351 . . . 109.9 no
H1352 C135 H1351 . . . 108.2 no
C134 C135 H1353 . . . 109.9 no
H1352 C135 H1353 . . . 108.5 no
H1351 C135 H1353 . . . 109.4 no
C134 C136 H1362 . . . 111.2 no
C134 C136 H1361 . . . 110.4 no
H1362 C136 H1361 . . . 110.3 no
C134 C136 H1363 . . . 109.2 no
H1362 C136 H1363 . . . 107.1 no
H1361 C136 H1363 . . . 108.5 no
C134 C137 H1371 . . . 110.6 no
C134 C137 H1373 . . . 111.3 no
H1371 C137 H1373 . . . 110.5 no
C134 C137 H1372 . . . 107.9 no
H1371 C137 H1372 . . . 107.7 no
H1373 C137 H1372 . . . 108.7 no
C134 C335 H3351 . . . 109.7 no
C134 C335 H3353 . . . 108.0 no
H3351 C335 H3353 . . . 108.4 no
C134 C335 H3352 . . . 110.5 no
H3351 C335 H3352 . . . 110.1 no
H3353 C335 H3352 . . . 110.1 no
C134 C336 H3361 . . . 111.6 no
C134 C336 H3362 . . . 111.2 no
H3361 C336 H3362 . . . 110.4 no
C134 C336 H3363 . . . 108.6 no
H3361 C336 H3363 . . . 107.6 no
H3362 C336 H3363 . . . 107.2 no
C134 C337 H3372 . . . 108.6 no
C134 C337 H3371 . . . 120.5 no
H3372 C337 H3371 . . . 113.4 no
C134 C337 H3373 . . . 105.0 no
H3372 C337 H3373 . . . 97.7 no
H3371 C337 H3373 . . . 108.7 no
C102 O6 C107 . . . 113.0(9) no
C102 O6 C207 . . . 114.2(5) no
O6 C107 C108 . . . 112.6(15) no
O6 C107 H1072 . . . 107.3 no
C108 C107 H1072 . . . 110.9 no
O6 C107 H1071 . . . 110.6 no
C108 C107 H1071 . . . 111.9 no
H1072 C107 H1071 . . . 103.1 no
C107 C108 C109 . . . 99.5(17) no
C107 C108 H1081 . . . 109.8 no
C109 C108 H1081 . . . 115.8 no
C107 C108 H1082 . . . 109.7 no
C109 C108 H1082 . . . 110.6 no
H1081 C108 H1082 . . . 110.9 no
C108 C109 H1093 . . . 107.2 no
C108 C109 H1092 . . . 108.1 no
H1093 C109 H1092 . . . 110.0 no
C108 C109 H1091 . . . 112.2 no
H1093 C109 H1091 . . . 112.2 no
H1092 C109 H1091 . . . 107.1 no
O6 C207 C208 . . . 104.1(8) no
O6 C207 H2072 . . . 112.4 no
C208 C207 H2072 . . . 111.3 no
O6 C207 H2071 . . . 111.9 no
C208 C207 H2071 . . . 106.6 no
H2072 C207 H2071 . . . 110.3 no
C207 C208 C209 . . . 110.5(10) no
C207 C208 H2081 . . . 112.6 no
C209 C208 H2081 . . . 106.4 no
C207 C208 H2082 . . . 110.6 no
C209 C208 H2082 . . . 111.2 no
H2081 C208 H2082 . . . 105.3 no
C208 C209 H2093 . . . 110.0 no
C208 C209 H2092 . . . 109.9 no
H2093 C209 H2092 . . . 109.6 no
C208 C209 H2091 . . . 109.0 no
H2093 C209 H2091 . . . 110.0 no
H2092 C209 H2091 . . . 108.4 no
C100 C138 C139 . . . 107.9(6) no
C100 C138 C140 . . . 110.2(6) no
C139 C138 C140 . . . 108.9(7) no
C100 C138 C141 . . . 112.7(6) no
C139 C138 C141 . . . 108.7(8) no
C140 C138 C141 . . . 108.5(7) no
C138 C139 H1393 . . . 108.5 no
C138 C139 H1392 . . . 109.7 no
H1393 C139 H1392 . . . 109.0 no
C138 C139 H1391 . . . 109.7 no
H1393 C139 H1391 . . . 109.4 no
H1392 C139 H1391 . . . 110.5 no
C138 C140 H1401 . . . 110.2 no
C138 C140 H1402 . . . 108.6 no
H1401 C140 H1402 . . . 108.7 no
C138 C140 H1403 . . . 110.4 no
H1401 C140 H1403 . . . 108.9 no
H1402 C140 H1403 . . . 110.0 no
C138 C141 H1412 . . . 111.3 no
C138 C141 H1411 . . . 109.1 no
H1412 C141 H1411 . . . 108.3 no
C138 C141 H1413 . . . 110.4 no
H1412 C141 H1413 . . . 108.8 no
H1411 C141 H1413 . . . 108.8 no
C100 C338 C339 . . . 110(2) no
C100 C338 C340 . . . 111(2) no
C339 C338 C340 . . . 107(2) no
C100 C338 C341 . . . 108(2) no
C339 C338 C341 . . . 109(3) no
C340 C338 C341 . . . 111(3) no
C338 C339 H3392 . . . 106.5 no
C338 C339 H3391 . . . 105.7 no
H3392 C339 H3391 . . . 112.6 no
C338 C339 H3393 . . . 107.6 no
H3392 C339 H3393 . . . 112.3 no
H3391 C339 H3393 . . . 111.5 no
C338 C340 H3403 . . . 106.4 no
C338 C340 H3402 . . . 105.9 no
H3403 C340 H3402 . . . 104.1 no
C338 C340 H3401 . . . 114.0 no
H3403 C340 H3401 . . . 112.6 no
H3402 C340 H3401 . . . 113.1 no
C338 C341 H3413 . . . 110.7 no
C338 C341 H3412 . . . 112.5 no
H3413 C341 H3412 . . . 111.6 no
C338 C341 H3411 . . . 109.0 no
H3413 C341 H3411 . . . 104.8 no
H3412 C341 H3411 . . . 107.9 no
C29 C67 C68 . . . 112.9(9) no
C29 C67 C69 . . . 109.6(9) no
C68 C67 C69 . . . 107.8(10) no
C29 C67 C70 . . . 110.3(9) no
C68 C67 C70 . . . 107.6(10) no
C69 C67 C70 . . . 108.5(9) no
C67 C68 H681 . . . 109.8 no
C67 C68 H682 . . . 111.1 no
H681 C68 H682 . . . 109.7 no
C67 C68 H683 . . . 109.1 no
H681 C68 H683 . . . 108.3 no
H682 C68 H683 . . . 108.7 no
C67 C69 H692 . . . 109.4 no
C67 C69 H691 . . . 110.5 no
H692 C69 H691 . . . 109.3 no
C67 C69 H693 . . . 109.2 no
H692 C69 H693 . . . 109.9 no
H691 C69 H693 . . . 108.6 no
C67 C70 H702 . . . 109.5 no
C67 C70 H701 . . . 110.2 no
H702 C70 H701 . . . 107.6 no
C67 C70 H703 . . . 110.6 no
H702 C70 H703 . . . 109.5 no
H701 C70 H703 . . . 109.4 no
C29 C267 C268 . . . 110.5(16) no
C29 C267 C269 . . . 111.4(16) no
C268 C267 C269 . . . 104.5(17) no
C29 C267 C270 . . . 108.4(15) no
C268 C267 C270 . . . 111.2(18) no
C269 C267 C270 . . . 110.7(17) no
C267 C268 H2683 . . . 114.4 no
C267 C268 H2682 . . . 109.4 no
H2683 C268 H2682 . . . 110.6 no
C267 C268 H2681 . . . 108.0 no
H2683 C268 H2681 . . . 110.1 no
H2682 C268 H2681 . . . 103.7 no
C267 C269 H2693 . . . 112.0 no
C267 C269 H2692 . . . 106.3 no
H2693 C269 H2692 . . . 111.2 no
C267 C269 H2691 . . . 108.2 no
H2693 C269 H2691 . . . 111.2 no
H2692 C269 H2691 . . . 107.7 no
C267 C270 H2701 . . . 113.4 no
C267 C270 H2702 . . . 107.4 no
H2701 C270 H2702 . . . 106.6 no
C267 C270 H2703 . . . 109.9 no
H2701 C270 H2703 . . . 112.5 no
H2702 C270 H2703 . . . 106.6 no
O1 C36 C37 . . . 108.0(7) no
O1 C36 H362 . . . 110.7 no
C37 C36 H362 . . . 109.7 no
O1 C36 H361 . . . 111.3 no
C37 C36 H361 . . . 110.2 no
H362 C36 H361 . . . 106.9 no
C36 C37 C38 . . . 112.6(6) no
C36 C37 H372 . . . 109.3 no
C38 C37 H372 . . . 110.4 no
C36 C37 H371 . . . 109.2 no
C38 C37 H371 . . . 109.0 no
H372 C37 H371 . . . 106.2 no
C37 C38 H381 . . . 111.9 no
C37 C38 H382 . . . 110.3 no
H381 C38 H382 . . . 108.4 no
C37 C38 H383 . . . 110.5 no
H381 C38 H383 . . . 107.4 no
H382 C38 H383 . . . 108.2 no
O1 C236 C237 . . . 114.4(17) no
O1 C236 H2362 . . . 110.8 no
C237 C236 H2362 . . . 112.2 no
O1 C236 H2361 . . . 106.8 no
C237 C236 H2361 . . . 105.9 no
H2362 C236 H2361 . . . 106.1 no
C236 C237 C238 . . . 109.8(17) no
C236 C237 H2372 . . . 109.1 no
C238 C237 H2372 . . . 105.5 no
C236 C237 H2371 . . . 109.2 no
C238 C237 H2371 . . . 109.1 no
H2372 C237 H2371 . . . 113.9 no
C237 C238 H2381 . . . 110.3 no
C237 C238 H2382 . . . 113.9 no
H2381 C238 H2382 . . . 109.2 no
C237 C238 H2383 . . . 109.9 no
H2381 C238 H2383 . . . 105.8 no
H2382 C238 H2383 . . . 107.4 no

loop_
_geom_bond_atom_site_label_1
_geom_bond_atom_site_label_2
_geom_bond_site_symmetry_1
_geom_bond_site_symmetry_2
_geom_bond_distance
_geom_bond_publ_flag
Cl1 C71 . . 1.738(7) no
Cl2 C71 . . 1.742(6) no
O1 C31 . . 1.396(5) no
O1 C36 . . 1.435(8) no
O1 C31 . . 1.396(5) no
O1 C236 . . 1.459(18) no
O2 C32 . . 1.395(5) no
O2 C39 . . 1.446(5) no
O3 C33 . . 1.391(5) no
O3 C42 . . 1.426(5) no
O4 C34 . . 1.400(5) no
O4 C45 . . 1.439(5) no
O5 C35 . . 1.389(5) no
O5 C48 . . 1.439(5) no
O7 C103 . . 1.398(4) no
O7 C110 . . 1.443(4) no
O8 C104 . . 1.391(4) no
O8 C113 . . 1.448(4) no
O9 C105 . . 1.399(4) no
O9 C116 . . 1.435(5) no
O10 C106 . . 1.392(4) no
O10 C119 . . 1.448(5) no
C1 C2 . . 1.520(5) no
C1 C30 . . 1.396(6) no
C1 C35 . . 1.400(5) no
C2 C3 . . 1.529(5) no
C2 H21 . . 1.016 no
C2 H22 . . 1.007 no
C3 C4 . . 1.395(5) no
C3 C31 . . 1.393(5) no
C4 C5 . . 1.394(5) no
C4 H41 . . 0.970 no
C5 C6 . . 1.389(5) no
C5 C51 . . 1.536(6) no
C6 C7 . . 1.388(5) no
C6 H61 . . 0.977 no
C7 C8 . . 1.516(5) no
C7 C31 . . 1.402(5) no
C8 C9 . . 1.524(5) no
C8 H81 . . 1.005 no
C8 H82 . . 1.007 no
C9 C10 . . 1.394(6) no
C9 C32 . . 1.402(5) no
C10 C11 . . 1.398(6) no
C10 H101 . . 0.984 no
C11 C12 . . 1.399(6) no
C11 C55 . . 1.527(6) no
C12 C13 . . 1.398(6) no
C12 H121 . . 0.990 no
C13 C14 . . 1.521(5) no
C13 C32 . . 1.387(5) no
C14 C15 . . 1.518(5) no
C14 H141 . . 1.006 no
C14 H142 . . 1.009 no
C15 C16 . . 1.392(6) no
C15 C33 . . 1.401(6) no
C16 C17 . . 1.392(6) no
C16 H161 . . 0.988 no
C17 C18 . . 1.391(6) no
C17 C59 . . 1.531(6) no
C18 C19 . . 1.392(6) no
C18 H181 . . 0.983 no
C19 C20 . . 1.517(6) no
C19 C33 . . 1.392(5) no
C20 C21 . . 1.536(6) no
C20 H202 . . 1.003 no
C20 H201 . . 1.012 no
C21 C22 . . 1.391(6) no
C21 C34 . . 1.393(6) no
C22 C23 . . 1.395(6) no
C22 H221 . . 0.987 no
C23 C24 . . 1.399(6) no
C23 C63 . . 1.533(6) no
C24 C25 . . 1.404(6) no
C24 H241 . . 0.993 no
C25 C26 . . 1.503(6) no
C25 C34 . . 1.386(6) no
C26 C27 . . 1.525(5) no
C26 H261 . . 1.007 no
C26 H262 . . 0.991 no
C27 C28 . . 1.378(6) no
C27 C35 . . 1.397(6) no
C28 C29 . . 1.398(6) no
C28 H281 . . 0.990 no
C29 C30 . . 1.393(6) no
C29 C267 . . 1.52(3) no
C29 C30 . . 1.393(6) no
C29 C67 . . 1.537(18) no
C30 H301 . . 0.971 no
C39 C40 . . 1.485(6) no
C39 H392 . . 1.025 no
C39 H391 . . 1.006 no
C40 C41 . . 1.521(7) no
C40 H401 . . 1.014 no
C40 H402 . . 1.018 no
C41 H413 . . 0.985 no
C41 H412 . . 0.982 no
C41 H411 . . 1.002 no
C42 C43 . . 1.515(7) no
C42 H422 . . 1.040 no
C42 H421 . . 1.009 no
C43 C44 . . 1.430(9) no
C43 H431 . . 1.031 no
C43 H432 . . 1.036 no
C44 H441 . . 0.987 no
C44 H443 . . 1.029 no
C44 H442 . . 0.969 no
C45 C46 . . 1.510(7) no
C45 H451 . . 1.016 no
C45 H452 . . 1.014 no
C46 C47 . . 1.504(9) no
C46 H462 . . 1.010 no
C46 H461 . . 1.008 no
C47 H471 . . 0.983 no
C47 H473 . . 1.011 no
C47 H472 . . 0.993 no
C48 C49 . . 1.495(6) no
C48 H481 . . 1.018 no
C48 H482 . . 0.993 no
C49 C50 . . 1.511(7) no
C49 H492 . . 1.008 no
C49 H491 . . 1.005 no
C50 H501 . . 0.985 no
C50 H502 . . 1.003 no
C50 H503 . . 0.986 no
C51 C52 . . 1.527(6) no
C51 C53 . . 1.539(6) no
C51 C54 . . 1.536(6) no
C52 H522 . . 0.981 no
C52 H521 . . 0.985 no
C52 H523 . . 0.996 no
C53 H532 . . 0.976 no
C53 H531 . . 0.987 no
C53 H533 . . 0.983 no
C54 H543 . . 0.988 no
C54 H542 . . 1.002 no
C54 H541 . . 0.982 no
C55 C56 . . 1.515(7) no
C55 C57 . . 1.511(6) no
C55 C58 . . 1.527(7) no
C56 H563 . . 0.984 no
C56 H562 . . 0.988 no
C56 H561 . . 0.973 no
C57 H571 . . 0.977 no
C57 H572 . . 0.984 no
C57 H573 . . 0.982 no
C58 H582 . . 0.975 no
C58 H581 . . 1.001 no
C58 H583 . . 0.990 no
C59 C60 . . 1.526(7) no
C59 C61 . . 1.523(7) no
C59 C62 . . 1.539(6) no
C60 H602 . . 1.000 no
C60 H601 . . 0.988 no
C60 H603 . . 1.002 no
C61 H613 . . 0.976 no
C61 H612 . . 0.968 no
C61 H611 . . 1.003 no
C62 H623 . . 0.975 no
C62 H622 . . 0.991 no
C62 H621 . . 0.993 no
C63 C64 . . 1.544(6) no
C63 C65 . . 1.524(6) no
C63 C66 . . 1.529(6) no
C64 H641 . . 0.994 no
C64 H642 . . 0.984 no
C64 H643 . . 1.003 no
C65 H652 . . 0.997 no
C65 H651 . . 0.998 no
C65 H653 . . 0.977 no
C66 H662 . . 0.990 no
C66 H661 . . 0.989 no
C66 H663 . . 0.983 no
C71 H712 . . 1.009 no
C71 H711 . . 1.031 no
C72 C73 . . 1.518(5) no
C72 C101 . . 1.399(5) no
C72 C106 . . 1.391(5) no
C73 C74 . . 1.527(5) no
C73 H731 . . 0.997 no
C73 H732 . . 1.006 no
C74 C75 . . 1.388(5) no
C74 C102 . . 1.395(5) no
C75 C76 . . 1.397(6) no
C75 H751 . . 0.978 no
C76 C77 . . 1.394(6) no
C76 C122 . . 1.531(5) no
C77 C78 . . 1.400(5) no
C77 H771 . . 0.962 no
C78 C79 . . 1.516(5) no
C78 C102 . . 1.385(5) no
C79 C80 . . 1.523(5) no
C79 H791 . . 0.993 no
C79 H792 . . 1.016 no
C80 C81 . . 1.388(5) no
C80 C103 . . 1.396(5) no
C81 C82 . . 1.389(6) no
C81 H811 . . 0.968 no
C82 C83 . . 1.382(6) no
C82 C126 . . 1.533(5) no
C83 C84 . . 1.399(5) no
C83 H831 . . 0.964 no
C84 C85 . . 1.526(5) no
C84 C103 . . 1.404(5) no
C85 C86 . . 1.527(5) no
C85 H851 . . 1.007 no
C85 H852 . . 1.019 no
C86 C87 . . 1.407(5) no
C86 C104 . . 1.398(5) no
C87 C88 . . 1.387(5) no
C87 H871 . . 0.973 no
C88 C89 . . 1.384(5) no
C88 C130 . . 1.537(5) no
C89 C90 . . 1.404(5) no
C89 H891 . . 0.967 no
C90 C91 . . 1.523(5) no
C90 C104 . . 1.400(5) no
C91 C92 . . 1.514(5) no
C91 H911 . . 1.015 no
C91 H912 . . 0.992 no
C92 C93 . . 1.389(5) no
C92 C105 . . 1.400(5) no
C93 C94 . . 1.391(5) no
C93 H931 . . 0.978 no
C94 C95 . . 1.391(6) no
C94 C134 . . 1.539(5) no
C95 C96 . . 1.398(5) no
C95 H951 . . 0.974 no
C96 C97 . . 1.519(5) no
C96 C105 . . 1.388(5) no
C97 C98 . . 1.521(5) no
C97 H972 . . 1.003 no
C97 H971 . . 1.004 no
C98 C99 . . 1.390(5) no
C98 C106 . . 1.398(6) no
C99 C100 . . 1.393(6) no
C99 H991 . . 0.991 no
C100 C101 . . 1.387(6) no
C100 C138 . . 1.529(11) no
C100 C101 . . 1.387(6) no
C100 C338 . . 1.56(5) no
C101 H1011 . . 0.987 no
C102 O6 . . 1.393(4) no
C110 C111 . . 1.506(5) no
C110 H1101 . . 0.999 no
C110 H1102 . . 1.024 no
C111 C112 . . 1.519(6) no
C111 H1112 . . 1.010 no
C111 H1111 . . 1.005 no
C112 H1123 . . 0.989 no
C112 H1122 . . 0.984 no
C112 H1121 . . 0.984 no
C113 C114 . . 1.506(5) no
C113 H1131 . . 1.007 no
C113 H1132 . . 1.015 no
C114 C115 . . 1.515(6) no
C114 H1142 . . 1.016 no
C114 H1141 . . 1.002 no
C115 H1153 . . 0.956 no
C115 H1152 . . 0.992 no
C115 H1151 . . 1.000 no
C116 C117 . . 1.505(5) no
C116 H1161 . . 1.041 no
C116 H1162 . . 1.002 no
C117 C118 . . 1.516(6) no
C117 H1171 . . 1.001 no
C117 H1172 . . 1.017 no
C118 H1182 . . 0.985 no
C118 H1181 . . 0.980 no
C118 H1183 . . 0.979 no
C119 C120 . . 1.506(5) no
C119 H1192 . . 1.018 no
C119 H1191 . . 1.008 no
C120 C121 . . 1.500(6) no
C120 H1201 . . 1.023 no
C120 H1202 . . 1.002 no
C121 H1212 . . 0.981 no
C121 H1211 . . 0.988 no
C121 H1213 . . 0.976 no
C122 C123 . . 1.541(6) no
C122 C124 . . 1.522(6) no
C122 C125 . . 1.525(6) no
C123 H1232 . . 0.979 no
C123 H1231 . . 0.990 no
C123 H1233 . . 0.997 no
C124 H1241 . . 0.970 no
C124 H1243 . . 0.975 no
C124 H1242 . . 1.001 no
C125 H1251 . . 0.973 no
C125 H1253 . . 0.982 no
C125 H1252 . . 0.991 no
C126 C127 . . 1.533(6) no
C126 C128 . . 1.532(6) no
C126 C129 . . 1.544(6) no
C127 H1271 . . 0.988 no
C127 H1272 . . 0.995 no
C127 H1273 . . 0.988 no
C128 H1282 . . 0.985 no
C128 H1281 . . 0.995 no
C128 H1283 . . 0.986 no
C129 H1292 . . 0.976 no
C129 H1291 . . 0.977 no
C129 H1293 . . 0.987 no
C130 C131 . . 1.521(6) no
C130 C132 . . 1.533(6) no
C130 C133 . . 1.525(6) no
C131 H1311 . . 0.980 no
C131 H1313 . . 0.991 no
C131 H1312 . . 0.986 no
C132 H1321 . . 0.987 no
C132 H1323 . . 0.999 no
C132 H1322 . . 0.976 no
C133 H1331 . . 0.970 no
C133 H1332 . . 0.994 no
C133 H1333 . . 0.993 no
C134 C135 . . 1.611(8) no
C134 C136 . . 1.464(8) no
C134 C137 . . 1.555(8) no
C134 C335 . . 1.531(12) no
C134 C336 . . 1.626(12) no
C134 C337 . . 1.407(13) no
C135 H1352 . . 0.955 no
C135 H1351 . . 0.940 no
C135 H1353 . . 0.957 no
C136 H1362 . . 0.979 no
C136 H1361 . . 0.968 no
C136 H1363 . . 0.996 no
C137 H1371 . . 0.978 no
C137 H1373 . . 0.977 no
C137 H1372 . . 0.982 no
C335 H3351 . . 0.973 no
C335 H3353 . . 0.971 no
C335 H3352 . . 0.944 no
C336 H3361 . . 0.953 no
C336 H3362 . . 0.950 no
C336 H3363 . . 1.003 no
C337 H3372 . . 1.035 no
C337 H3371 . . 0.866 no
C337 H3373 . . 1.085 no
O6 C107 . . 1.439(15) no
O6 C207 . . 1.426(11) no
C107 C108 . . 1.544(16) no
C107 H1072 . . 1.037 no
C107 H1071 . . 1.013 no
C108 C109 . . 1.422(15) no
C108 H1081 . . 0.980 no
C108 H1082 . . 0.975 no
C109 H1093 . . 0.942 no
C109 H1092 . . 1.002 no
C109 H1091 . . 0.979 no
C207 C208 . . 1.532(12) no
C207 H2072 . . 0.957 no
C207 H2071 . . 1.002 no
C208 C209 . . 1.500(12) no
C208 H2081 . . 1.018 no
C208 H2082 . . 0.983 no
C209 H2093 . . 0.970 no
C209 H2092 . . 0.958 no
C209 H2091 . . 0.955 no
C138 C139 . . 1.532(9) no
C138 C140 . . 1.524(9) no
C138 C141 . . 1.517(9) no
C139 H1393 . . 0.983 no
C139 H1392 . . 0.977 no
C139 H1391 . . 0.986 no
C140 H1401 . . 0.981 no
C140 H1402 . . 0.995 no
C140 H1403 . . 0.971 no
C141 H1412 . . 0.967 no
C141 H1411 . . 0.995 no
C141 H1413 . . 0.989 no
C338 C339 . . 1.53(2) no
C338 C340 . . 1.53(2) no
C338 C341 . . 1.53(2) no
C339 H3392 . . 1.110 no
C339 H3391 . . 1.129 no
C339 H3393 . . 1.123 no
C340 H3403 . . 0.997 no
C340 H3402 . . 0.993 no
C340 H3401 . . 0.879 no
C341 H3413 . . 0.971 no
C341 H3412 . . 0.926 no
C341 H3411 . . 1.012 no
C67 C68 . . 1.545(11) no
C67 C69 . . 1.548(12) no
C67 C70 . . 1.533(12) no
C68 H681 . . 0.977 no
C68 H682 . . 0.950 no
C68 H683 . . 1.004 no
C69 H692 . . 0.966 no
C69 H691 . . 0.995 no
C69 H693 . . 0.963 no
C70 H702 . . 0.983 no
C70 H701 . . 0.984 no
C70 H703 . . 0.937 no
C267 C268 . . 1.529(17) no
C267 C269 . . 1.520(17) no
C267 C270 . . 1.533(17) no
C268 H2683 . . 0.919 no
C268 H2682 . . 1.018 no
C268 H2681 . . 1.018 no
C269 H2693 . . 0.934 no
C269 H2692 . . 0.976 no
C269 H2691 . . 0.995 no
C270 H2701 . . 0.942 no
C270 H2702 . . 1.026 no
C270 H2703 . . 0.968 no
C36 C37 . . 1.494(10) no
C36 H362 . . 0.992 no
C36 H361 . . 1.002 no
C37 C38 . . 1.506(8) no
C37 H372 . . 1.006 no
C37 H371 . . 0.996 no
C38 H381 . . 0.982 no
C38 H382 . . 0.969 no
C38 H383 . . 0.983 no
C236 C237 . . 1.509(18) no
C236 H2362 . . 0.970 no
C236 H2361 . . 1.024 no
C237 C238 . . 1.512(16) no
C237 H2372 . . 0.948 no
C237 H2371 . . 0.940 no
C238 H2381 . . 0.972 no
C238 H2382 . . 0.955 no
C238 H2383 . . 1.003 no

loop_
_geom_hbond_atom_site_label_D
_geom_hbond_atom_site_label_H
_geom_hbond_atom_site_label_A
_geom_hbond_site_symmetry_D
_geom_hbond_site_symmetry_H
_geom_hbond_site_symmetry_A
_geom_hbond_distance_DH
_geom_hbond_distance_HA
_geom_hbond_distance_DA
_geom_hbond_angle_DHA
_geom_hbond_publ_flag
C71 H711 O7 . . . 1.03 2.36 3.363(8) 163 yes
C48 H482 O1 . . . 0.99 2.60 3.351(5) 134 yes
C110 H1101 O8 . . . 1.00 2.57 3.361(5) 136 yes
C14 H142 O2 . . . 1.01 2.39 2.874(5) 109 no
C120 H1202 O9 . . . 1.00 2.57 3.371(5) 136 yes
C14 H142 O3 . . . 1.01 2.47 2.869(5) 103 yes
C73 H731 O6 . . . 1.00 2.42 2.862(5) 106 no
C73 H731 O10 . . . 1.00 2.50 2.918(5) 105 no
C85 H852 O7 . . . 1.02 2.42 2.900(5) 108 no
C85 H852 O8 . . . 1.02 2.46 2.924(5) 107 no
C97 H972 O9 . . . 1.00 2.43 2.896(5) 107 no
C97 H972 O10 . . . 1.00 2.46 2.829(5) 101 no
C38 H382 Cl1 . . . 0.97 2.92 3.795(5) 151 yes
